data_4085922
loop_
_publ_author_name
'Lichtenberg, Crispin'
'Adelhardt, Mario'
'W\"orle, Michael'
'B\"uttner, Torsten'
'Meyer, Karsten'
'Gr\"utzmacher, Hansj\"org'

_publ_section_title
;
 Mono- and Dinuclear Neutral and Cationic Iron(II) Compounds Supported by
 an Amidinato-diolefin Ligand: Characterization and Catalytic Application
;
_journal_issue 12
_journal_name_full Organometallics
_journal_page_first 3079
_journal_paper_doi 10.1021/acs.organomet.5b00395
_journal_volume 34
_journal_year 2015
_chemical_formula_moiety 'C37 H28 Br2 Fe1 N2'
_chemical_formula_sum 'C37 H28 Br2 Fe N2'
_chemical_formula_weight 716.28
_chemical_name_systematic
;
 ?
;
_space_group_crystal_system monoclinic
_space_group_IT_number 14
_space_group_name_Hall '-P 2yn'
_space_group_name_H-M_alt 'P 1 21/n 1'
_symmetry_space_group_name_Hall '-P 2yn'
_symmetry_space_group_name_H-M 'P 1 21/n 1'
_atom_sites_solution_hydrogens geom
_audit_creation_date 2014-12-18
_audit_creation_method
;
Olex2 1.2
(compiled 2014.11.28 svn.r3106 for OlexSys, GUI svn.r4959)
;
_cell_angle_alpha 90
_cell_angle_beta 101.0230(10)
_cell_angle_gamma 90
_cell_formula_units_Z 8
_cell_length_a 17.2501(2)
_cell_length_b 15.8949(2)
_cell_length_c 22.6296(3)
_cell_measurement_temperature 100.0
_cell_volume 6090.30(13)
_computing_molecular_graphics 'Olex2 (Dolomanov et al., 2009)'
_computing_publication_material 'Olex2 (Dolomanov et al., 2009)'
_computing_structure_refinement 'ShelXL (Sheldrick, 2008)'
_diffrn_ambient_temperature 100.0
_diffrn_measured_fraction_theta_full 1.000
_diffrn_measured_fraction_theta_max 0.997
_diffrn_measurement_device_type 'Bruker APEX'
_diffrn_radiation_type MoK\a
_diffrn_radiation_wavelength 0.71073
_diffrn_reflns_av_R_equivalents 0.0666
_diffrn_reflns_av_unetI/netI 0.0606
_diffrn_reflns_laue_measured_fraction_full 1.000
_diffrn_reflns_laue_measured_fraction_max 0.997
_diffrn_reflns_limit_h_max 24
_diffrn_reflns_limit_h_min -24
_diffrn_reflns_limit_k_max 22
_diffrn_reflns_limit_k_min -22
_diffrn_reflns_limit_l_max 31
_diffrn_reflns_limit_l_min -31
_diffrn_reflns_number 85600
_diffrn_reflns_point_group_measured_fraction_full 1.000
_diffrn_reflns_point_group_measured_fraction_max 0.997
_diffrn_reflns_theta_full 25.242
_diffrn_reflns_theta_max 29.903
_diffrn_reflns_theta_min 1.366
_exptl_absorpt_coefficient_mu 3.149
_exptl_absorpt_correction_T_max 0.8622
_exptl_absorpt_correction_T_min 0.6740
_exptl_absorpt_correction_type empirical
_exptl_absorpt_process_details
;
SADABS-2012/1 (Bruker,2012) was used for
absorption correction.
;
_exptl_crystal_colour orange
_exptl_crystal_colour_primary orange
_exptl_crystal_density_diffrn 1.562
_exptl_crystal_description block
_exptl_crystal_F_000 2880
_exptl_crystal_size_max 0.26
_exptl_crystal_size_mid 0.13
_exptl_crystal_size_min 0.06
_refine_diff_density_max 2.819
_refine_diff_density_min -1.343
_refine_diff_density_rms 0.143
_refine_ls_extinction_method none
_refine_ls_goodness_of_fit_ref 1.018
_refine_ls_hydrogen_treatment constr
_refine_ls_matrix_type full
_refine_ls_number_parameters 783
_refine_ls_number_reflns 17561
_refine_ls_number_restraints 1152
_refine_ls_restrained_S_all 1.013
_refine_ls_R_factor_all 0.1218
_refine_ls_R_factor_gt 0.0720
_refine_ls_shift/su_max 0.002
_refine_ls_shift/su_mean 0.000
_refine_ls_structure_factor_coef Fsqd
_refine_ls_weighting_details 'w=1/[\s^2^(Fo^2^)+(0.0766P)^2^+35.5125P] where P=(Fo^2^+2Fc^2^)/3'
_refine_ls_weighting_scheme calc
_refine_ls_wR_factor_gt 0.1745
_refine_ls_wR_factor_ref 0.2010
_reflns_Friedel_coverage 0.000
_reflns_number_gt 10985
_reflns_number_total 17561
_reflns_threshold_expression 'I > 2\s(I)'
_cod_data_source_file om5b00395_si_003.cif
_cod_data_source_block Compound_7
_cod_depositor_comments 'Adding full bibliography for 4085916--4085926.cif.'
_cod_database_code 4085922
_shelxl_version_number 2013-4
_shelx_space_group_comment
;
The symmetry employed for this shelxl refinement is uniquely defined
by the following loop, which should always be used as a source of
symmetry information in preference to the above space-group names.
They are only intended as comments.
;
_shelx_estimated_absorpt_t_max 0.834
_shelx_estimated_absorpt_t_min 0.495
_olex2_refinement_description
;
1. Fixed Uiso
 At 1.2 times of:
  All C(H) groups, All N(H) groups
2. Rigid bond restraints
 All non-hydrogen atoms
 with sigma for 1-2 distances of 0.001 and sigma for 1-3 distances of 0.001
3. Uiso/Uaniso restraints and constraints
Uanis(C62) = Uanis(C65)
Uanis(C7A) = Uanis(C17)
Uanis(C8A) = Uanis(C30)
Uanis(C9A) = Uanis(C29)
Uanis(C10A) = Uanis(C28)
Uanis(C11A) = Uanis(C27)
Uanis(C6A) = Uanis(C18)
Uanis(C16) = Uanis(C1A)
Uanis(N1A) = Uanis(N2)
Uanis(C5A) = Uanis(C19)
Uanis(C4A) = Uanis(C20)
Uanis(C21) = Uanis(C3A)
Uanis(C12A) = Uanis(C26)
Uanis(C13A) = Uanis(C25)
Uanis(C14A) = Uanis(C24)
Uanis(C2A) = Uanis(C22)
Uanis(C32A) = Uanis(C32)
Uanis(C33A) = Uanis(C37)
Uanis(C34A) = Uanis(C36)
Uanis(C35) = Uanis(C35A)
Uanis(C37A) = Uanis(C33)
Uanis(C34) = Uanis(C36A)
Uanis(C31) = Uanis(C31A)
Uanis(N2A) = Uanis(N1)
Uanis(C2) = Uanis(C22A)
Uanis(C3) = Uanis(C21A)
Uanis(C12) = Uanis(C26A)
Uanis(C25A) = Uanis(C14)
Uanis(C14) = Uanis(C24A)
Uanis(C15) = Uanis(C23A)
Uanis(C3) = Uanis(C20A)
Uanis(C4) = Uanis(C20A)
Uanis(C5) = Uanis(C19A)
Uanis(C18A) = Uanis(C6)
Uanis(C7) = Uanis(C17A)
Uanis(C30A) = Uanis(C8)
Uanis(C29A) = Uanis(C9)
Uanis(C28A) = Uanis(C10)
Uanis(C11) = Uanis(C27A)
Uanis(Br1) = Uanis(Br2A)
Uanis(C23) = Uanis(C15A)
Uanis(C24) = Uanis(C14A)
Uanis(Fe1) = Uanis(Fe1A)
Uanis(C40A) = Uanis(C55)
Uanis(C54) = Uanis(C39A)
Uanis(C52A) = Uanis(C67)
Uanis(C66) = Uanis(C51A)
Uanis(C50A) = Uanis(C65)
Uanis(C49A) = Uanis(C64)
Uanis(C44A) = Uanis(C59)
Uanis(C45A) = Uanis(C60)
Uanis(C62) = Uanis(C47A)
Uanis(C58) = Uanis(C43A)
Uanis(C48A) = Uanis(C63)
Uanis(C47A) = Uanis(C62)
Uanis(C46A) = Uanis(C61)
Uanis(C68) = Uanis(C68A)
Uanis(N4A) = Uanis(N3)
Uanis(N4) = Uanis(N3A)
Uanis(C70A) = Uanis(C74)
Uanis(C73) = Uanis(C71A)
Uanis(C72) = Uanis(C72A)
Uanis(C71) = Uanis(C73A)
Uanis(C69) = Uanis(C69A)
Uanis(C70) = Uanis(C74A)
Uanis(C57) = Uanis(C42A)
Uanis(C53) = Uanis(C38A)
Uanis(C41) = Uanis(C56A)
Uanis(C42) = Uanis(C57A)
Uanis(C55A) = Uanis(C40)
Uanis(C54A) = Uanis(C39)
Uanis(C38) = Uanis(C53A)
Uanis(C55A) = Uanis(C40)
Uanis(C54A) = Uanis(C39)
Uanis(C64A) = Uanis(C49)
Uanis(C65A) = Uanis(C50)
Uanis(C66A) = Uanis(C51)
Uanis(C67A) = Uanis(C52)
Uanis(C53A) = Uanis(C38)
Uanis(C44) = Uanis(C59A)
Uanis(C45) = Uanis(C60A)
Uanis(C43) = Uanis(C58A)
Uanis(C63A) = Uanis(C48)
Uanis(C46) = Uanis(C61A)
Uanis(C63A) = Uanis(C48)
Uanis(C62A) = Uanis(C47)
Uanis(C56) = Uanis(C41A)
Uanis(Br4A) = Uanis(Br3)
Uanis(Br4A) = Uanis(Br3)
Uanis(Br4A) = Uanis(Br3)
Uanis(Fe2) = Uanis(Fe2A)
4. Rigid body (RIGU) restrains
 C16A, C22A, C21A, C17A, C18A, C27A, C20A, C28A, C19A, C30A, C23A, C24A, C26A,
 C25A, C29A, N2A, C31A, C1A, C7A, C2A, C8A, C15A, C9A, C13A, C14A, C32A, C33A,
 C34A, C35A, C37A, C36A, N1A, C4A, C6A, C3A, C5A, C11A, C12A, C10A
 with sigma for 1-2 distances of 0.004 and sigma for 1-3 distances of 0.004
 C44A, C43A, C42A, C48A, C46A, C45A, C47A, C50A, C39A, C52A, C49A, C51A, C38A,
 C41A, C40A, C68A, C69A, C70A, C72A, C71A, C74A, C73A, N3A, N4A, C53A, C59A,
 C54A, C58A, C62A, C57A, C55A, C60A, C56A, C61A, C63A, C64A, C67A, C66A, C65A
 with sigma for 1-2 distances of 0.004 and sigma for 1-3 distances of 0.004
5. Others
 Sof(C31A)=Sof(Fe1A)=Sof(Br1A)=Sof(Br2A)=Sof(C16A)=Sof(H16A)=Sof(C22A)=
 Sof(C21A)=Sof(C17A)=Sof(C18A)=Sof(C27A)=Sof(H27A)=Sof(C20A)=Sof(H20A)=
 Sof(C28A)=Sof(H28A)=Sof(C19A)=Sof(H19A)=Sof(C30A)=Sof(H30A)=Sof(C23A)=
 Sof(H23A)=Sof(C24A)=Sof(H24A)=Sof(C26A)=Sof(H26A)=Sof(C25A)=Sof(H25A)=Sof(C1A)=
 Sof(H1A)=Sof(C7A)=Sof(C4A)=Sof(H4A)=Sof(C6A)=Sof(C2A)=Sof(C3A)=Sof(C5A)=
 Sof(H5A)=Sof(C8A)=Sof(H8A)=Sof(C15A)=Sof(H15A)=Sof(C11A)=Sof(H11A)=Sof(C12A)=
 Sof(H12A)=Sof(C9A)=Sof(H9A)=Sof(C13A)=Sof(H13A)=Sof(C14A)=Sof(H14A)=Sof(C10A)=
 Sof(H10A)=Sof(C32A)=Sof(C33A)=Sof(H33A)=Sof(C34A)=Sof(H34A)=Sof(C35A)=
 Sof(H35A)=Sof(C37A)=Sof(H37A)=Sof(C36A)=Sof(H36A)=Sof(C29A)=Sof(H29A)=Sof(N2A)=
 Sof(H2A)=Sof(N1A)=1-FVAR(1)
 Sof(Fe1)=Sof(Br1)=Sof(Br2)=Sof(C16)=Sof(H16)=Sof(C22)=Sof(C21)=Sof(C17)=
 Sof(C18)=Sof(C27)=Sof(H27)=Sof(C20)=Sof(H20)=Sof(C28)=Sof(H28)=Sof(C19)=
 Sof(H19)=Sof(C30)=Sof(H30)=Sof(C23)=Sof(H23)=Sof(C24)=Sof(H24)=Sof(C26)=
 Sof(H26)=Sof(C25)=Sof(H25)=Sof(C1)=Sof(H1)=Sof(C7)=Sof(C4)=Sof(H4)=Sof(C6)=
 Sof(C2)=Sof(C3)=Sof(C5)=Sof(H5)=Sof(C8)=Sof(H8)=Sof(C15)=Sof(H15)=Sof(C11)=
 Sof(H11)=Sof(C12)=Sof(H12)=Sof(C9)=Sof(H9)=Sof(C13)=Sof(H13)=Sof(C14)=Sof(H14)=
 Sof(C10)=Sof(H10)=Sof(C32)=Sof(C33)=Sof(H33)=Sof(C31)=Sof(C34)=Sof(H34)=
 Sof(C35)=Sof(H35)=Sof(C37)=Sof(H37)=Sof(C36)=Sof(H36)=Sof(C29)=Sof(H29)=
 Sof(N2)=Sof(H2)=Sof(N1)=FVAR(1)
 Sof(C44A)=Sof(C43A)=Sof(C68A)=Sof(C69A)=Sof(C70A)=Sof(H70A)=Sof(C72A)=
 Sof(H72A)=Sof(C42A)=Sof(H42A)=Sof(C48A)=Sof(H48A)=Sof(C53A)=Sof(H53A)=
 Sof(C59A)=Sof(C46A)=Sof(H46A)=Sof(C45A)=Sof(H45A)=Sof(C71A)=Sof(H71A)=
 Sof(C74A)=Sof(H74A)=Sof(C54A)=Sof(C47A)=Sof(H47A)=Sof(C58A)=Sof(C62A)=
 Sof(H62A)=Sof(C57A)=Sof(H57A)=Sof(C73A)=Sof(H73A)=Sof(C55A)=Sof(C60A)=
 Sof(H60A)=Sof(C56A)=Sof(H56A)=Sof(C61A)=Sof(H61A)=Sof(C63A)=Sof(H63A)=
 Sof(C64A)=Sof(H64A)=Sof(C67A)=Sof(H67A)=Sof(C66A)=Sof(H66A)=Sof(C50A)=
 Sof(H50A)=Sof(C39A)=Sof(C52A)=Sof(H52A)=Sof(C49A)=Sof(H49A)=Sof(C51A)=
 Sof(H51A)=Sof(C38A)=Sof(H38A)=Sof(C41A)=Sof(H41A)=Sof(C40A)=Sof(C65A)=
 Sof(H65A)=Sof(Fe2A)=Sof(Br3A)=Sof(Br4A)=Sof(N3A)=Sof(N4A)=Sof(H4AA)=1-FVAR(2)
 Sof(C44)=Sof(C43)=Sof(C68)=Sof(C69)=Sof(C70)=Sof(H70)=Sof(C72)=Sof(H72)=
 Sof(C42)=Sof(H42)=Sof(C48)=Sof(H48)=Sof(C53)=Sof(H53)=Sof(C59)=Sof(C46)=
 Sof(H46)=Sof(C45)=Sof(H45)=Sof(C71)=Sof(H71)=Sof(C74)=Sof(H74)=Sof(C54)=
 Sof(C47)=Sof(H47)=Sof(C58)=Sof(C62)=Sof(H62)=Sof(C57)=Sof(H57)=Sof(C73)=
 Sof(H73)=Sof(C55)=Sof(C60)=Sof(H60)=Sof(C56)=Sof(H56)=Sof(C61)=Sof(H61)=
 Sof(C63)=Sof(H63)=Sof(C64)=Sof(H64)=Sof(C67)=Sof(H67)=Sof(C66)=Sof(H66)=
 Sof(C50)=Sof(H50)=Sof(C39)=Sof(C52)=Sof(H52)=Sof(C49)=Sof(H49)=Sof(C51)=
 Sof(H51)=Sof(C38)=Sof(H38)=Sof(C41)=Sof(H41)=Sof(C40)=Sof(C65)=Sof(H65)=
 Sof(Fe2)=Sof(Br3)=Sof(Br4)=Sof(N3)=Sof(N4)=Sof(H4B)=FVAR(2)
6.a Free rotating group:
 C31A(Fe1A,Br1A,Br2A,C16A,C22A,C21A,C17A,C18A,C27A,C20A,C28A,C19A,C30A,C23A,
 C24A,C26A,C25A,C1A,C7A,C4A,C6A,C2A,C3A,C5A,C8A,C15A,C11A,C12A,C9A,C13A,C14A,
 C10A,C32A,C33A,C34A,C35A,C37A,C36A,C29A,N2A,N1A), C44A(C43A,C68A,C69A,C70A,
 C72A,C42A,C48A,C53A,C59A,C46A,C45A,C71A,C74A,C54A,C47A,C58A,C62A,C57A,C73A,
 C55A,C60A,C56A,C61A,C63A,C64A,C67A,C66A,C50A,C39A,C52A,C49A,C51A,C38A,C41A,
 C40A,C65A,Fe2A,Br3A,Br4A,N3A,N4A)
6.b Ternary CH refined with riding coordinates:
 C16(H16), C1(H1), C4(H4), C5(H5), C16A(H16A), C1A(H1A), C4A(H4A), C5A(H5A),
 C42(H42), C53(H53), C38(H38), C41(H41), C42A(H42A), C53A(H53A), C38A(H38A),
 C41A(H41A)
6.c Aromatic/amide H refined with riding coordinates:
 C27(H27), C20(H20), C28(H28), C19(H19), C30(H30), C23(H23), C24(H24),
 C26(H26), C25(H25), C8(H8), C15(H15), C11(H11), C12(H12), C9(H9), C13(H13),
 C14(H14), C10(H10), C33(H33), C27A(H27A), C20A(H20A), C28A(H28A), C19A(H19A),
 C30A(H30A), C23A(H23A), C24A(H24A), C26A(H26A), C25A(H25A), C8A(H8A),
 C15A(H15A), C11A(H11A), C12A(H12A), C9A(H9A), C13A(H13A), C14A(H14A),
 C10A(H10A), C33A(H33A), C34A(H34A), C35A(H35A), C37A(H37A), C36A(H36A),
 C29A(H29A), N2A(H2A), C34(H34), C35(H35), C37(H37), C36(H36), C70(H70),
 C72(H72), C48(H48), C46(H46), C45(H45), C71(H71), C74(H74), C47(H47), C62(H62),
  C57(H57), C73(H73), C60(H60), C56(H56), C61(H61), C63(H63), C64(H64),
 C67(H67), C66(H66), C50(H50), C52(H52), C49(H49), C51(H51), C65(H65), C29(H29),
  N2(H2), N4(H4B), C70A(H70A), C72A(H72A), C48A(H48A), C46A(H46A), C45A(H45A),
 C71A(H71A), C74A(H74A), C47A(H47A), C62A(H62A), C57A(H57A), C73A(H73A),
 C60A(H60A), C56A(H56A), C61A(H61A), C63A(H63A), C64A(H64A), C67A(H67A),
 C66A(H66A), C50A(H50A), C52A(H52A), C49A(H49A), C51A(H51A), C65A(H65A),
 N4A(H4AA)
;
_olex2_submission_special_instructions 'No special instructions were received'

loop_
_space_group_symop_operation_xyz
'x, y, z'
'-x+1/2, y+1/2, -z+1/2'
'-x, -y, -z'
'x-1/2, -y-1/2, z-1/2'

loop_
_atom_site_label
_atom_site_type_symbol
_atom_site_fract_x
_atom_site_fract_y
_atom_site_fract_z
_atom_site_U_iso_or_equiv
_atom_site_adp_type
_atom_site_occupancy
_atom_site_site_symmetry_order
_atom_site_calc_flag
_atom_site_refinement_flags_posn
_atom_site_refinement_flags_adp
_atom_site_refinement_flags_occupancy
_atom_site_disorder_assembly
_atom_site_disorder_group
Fe1 Fe 0.55026(5) 0.62200(5) 0.19855(4) 0.02217(17) Uani 0.8818(13) 1 d . U P A 1
Br1 Br 0.65233(4) 0.52008(5) 0.19710(4) 0.02267(15) Uani 0.8818(13) 1 d . U P A 1
Br2 Br 0.43550(5) 0.59642(7) 0.12408(5) 0.0361(2) Uani 0.8818(13) 1 d . U P A 1
C16 C 0.6641(4) 0.7379(4) 0.0525(3) 0.0266(5) Uani 0.8818(13) 1 d . U P A 1
H16 H 0.6721 0.8002 0.0529 0.032 Uiso 0.8818(13) 1 calc R . P A 1
C22 C 0.7431(4) 0.6985(4) 0.0472(3) 0.0285(7) Uani 0.8818(13) 1 d . U P A 1
C21 C 0.7499(4) 0.6112(4) 0.0378(2) 0.0294(8) Uani 0.8818(13) 1 d . U P A 1
C17 C 0.5968(4) 0.7193(4) 0.0008(3) 0.0255(7) Uani 0.8818(13) 1 d . U P A 1
C18 C 0.5705(4) 0.6388(4) -0.0148(3) 0.0282(8) Uani 0.8818(13) 1 d . U P A 1
C27 C 0.5029(4) 0.6287(4) -0.0610(3) 0.0307(9) Uani 0.8818(13) 1 d . U P A 1
H27 H 0.4827 0.5738 -0.0708 0.037 Uiso 0.8818(13) 1 calc R . P A 1
C20 C 0.6861(4) 0.5514(4) 0.0333(3) 0.0328(6) Uani 0.8818(13) 1 d . U P A 1
H20 H 0.7006 0.4965 0.0480 0.039 Uiso 0.8818(13) 1 calc R . P A 1
C28 C 0.4656(4) 0.6970(4) -0.0923(3) 0.0336(10) Uani 0.8818(13) 1 d . U P A 1
H28 H 0.4207 0.6891 -0.1233 0.040 Uiso 0.8818(13) 1 calc R . P A 1
C19 C 0.6089(4) 0.5629(4) 0.0110(3) 0.0350(7) Uani 0.8818(13) 1 d . U P A 1
H19 H 0.5757 0.5155 0.0124 0.042 Uiso 0.8818(13) 1 calc R . P A 1
C30 C 0.5592(4) 0.7874(4) -0.0317(3) 0.0316(10) Uani 0.8818(13) 1 d . U P A 1
H30 H 0.5782 0.8428 -0.0222 0.038 Uiso 0.8818(13) 1 calc R . P A 1
C23 C 0.8078(4) 0.7506(5) 0.0520(3) 0.0355(10) Uani 0.8818(13) 1 d . U P A 1
H23 H 0.8022 0.8085 0.0607 0.043 Uiso 0.8818(13) 1 calc R . P A 1
C24 C 0.8799(4) 0.7211(6) 0.0445(3) 0.0458(13) Uani 0.8818(13) 1 d . U P A 1
H24 H 0.9238 0.7580 0.0474 0.055 Uiso 0.8818(13) 1 calc R . P A 1
C26 C 0.8250(4) 0.5826(5) 0.0309(3) 0.0429(13) Uani 0.8818(13) 1 d . U P A 1
H26 H 0.8326 0.5243 0.0248 0.052 Uiso 0.8818(13) 1 calc R . P A 1
C25 C 0.8875(4) 0.6365(6) 0.0327(3) 0.0482(14) Uani 0.8818(13) 1 d . U P A 1
H25 H 0.9365 0.6154 0.0258 0.058 Uiso 0.8818(13) 1 calc R . P A 1
C1 C 0.5737(3) 0.8042(3) 0.2404(2) 0.0178(5) Uani 0.8818(13) 1 d . U P A 1
H1 H 0.5832 0.8623 0.2264 0.021 Uiso 0.8818(13) 1 calc R . P A 1
C7 C 0.6332(3) 0.7874(3) 0.2967(2) 0.0151(6) Uani 0.8818(13) 1 d . U P A 1
C4 C 0.4975(3) 0.6495(3) 0.2841(3) 0.0230(5) Uani 0.8818(13) 1 d . U P A 1
H4 H 0.4639 0.6030 0.2951 0.028 Uiso 0.8818(13) 1 calc R . P A 1
C6 C 0.6362(3) 0.7088(3) 0.3262(2) 0.0168(6) Uani 0.8818(13) 1 d . U P A 1
C2 C 0.4889(3) 0.7997(3) 0.2492(2) 0.0178(7) Uani 0.8818(13) 1 d . U P A 1
C3 C 0.4547(3) 0.7267(3) 0.2669(3) 0.0206(8) Uani 0.8818(13) 1 d . U P A 1
C5 C 0.5770(3) 0.6417(3) 0.3094(3) 0.0211(5) Uani 0.8818(13) 1 d . U P A 1
H5 H 0.5903 0.5883 0.3325 0.025 Uiso 0.8818(13) 1 calc R . P A 1
C8 C 0.6897(3) 0.8478(3) 0.3173(2) 0.0180(7) Uani 0.8818(13) 1 d . U P A 1
H8 H 0.6871 0.9010 0.2979 0.022 Uiso 0.8818(13) 1 calc R . P A 1
C15 C 0.4411(3) 0.8722(3) 0.2375(3) 0.0232(10) Uani 0.8818(13) 1 d . U P A 1
H15 H 0.4637 0.9226 0.2259 0.028 Uiso 0.8818(13) 1 calc R . P A 1
C11 C 0.6980(3) 0.6941(4) 0.3743(2) 0.0218(8) Uani 0.8818(13) 1 d . U P A 1
H11 H 0.7008 0.6410 0.3939 0.026 Uiso 0.8818(13) 1 calc R . P A 1
C12 C 0.3737(3) 0.7268(4) 0.2706(3) 0.0238(10) Uani 0.8818(13) 1 d . U P A 1
H12 H 0.3501 0.6767 0.2818 0.029 Uiso 0.8818(13) 1 calc R . P A 1
C9 C 0.7501(3) 0.8318(4) 0.3658(2) 0.0222(8) Uani 0.8818(13) 1 d . U P A 1
H9 H 0.7879 0.8745 0.3793 0.027 Uiso 0.8818(13) 1 calc R . P A 1
C13 C 0.3274(3) 0.8000(4) 0.2579(3) 0.0268(11) Uani 0.8818(13) 1 d . U P A 1
H13 H 0.2729 0.7997 0.2601 0.032 Uiso 0.8818(13) 1 calc R . P A 1
C14 C 0.3629(3) 0.8722(4) 0.2423(3) 0.0290(12) Uani 0.8818(13) 1 d . U P A 1
H14 H 0.3330 0.9226 0.2348 0.035 Uiso 0.8818(13) 1 calc R . P A 1
C10 C 0.7565(3) 0.7541(4) 0.3953(3) 0.0256(9) Uani 0.8818(13) 1 d . U P A 1
H10 H 0.7985 0.7425 0.4280 0.031 Uiso 0.8818(13) 1 calc R . P A 1
C32 C 0.6308(3) 0.8624(3) 0.1387(2) 0.0158(7) Uani 0.8818(13) 1 d . U P A 1
C33 C 0.7068(3) 0.8971(3) 0.1524(2) 0.0188(8) Uani 0.8818(13) 1 d . U P A 1
H33 H 0.7520 0.8625 0.1640 0.023 Uiso 0.8818(13) 1 calc R . P A 1
C31 C 0.6188(3) 0.7710(3) 0.1481(2) 0.0184(6) Uani 0.8818(13) 1 d . U P A 1
C31A C 0.6166(4) 0.7710(3) 0.1505(3) 0.0184(6) Uani 0.1182(13) 1 d . U P A 2
Fe1A Fe 0.5869(2) 0.5936(3) 0.1122(2) 0.02217(17) Uani 0.1182(13) 1 d G U P A 2
Br1A Br 0.4483(2) 0.5809(4) 0.1152(3) 0.0352(14) Uani 0.1182(13) 1 d G U P A 2
Br2A Br 0.6680(3) 0.5200(3) 0.1923(3) 0.02267(15) Uani 0.1182(13) 1 d G U P A 2
C16A C 0.5658(4) 0.8032(4) 0.2445(3) 0.0169(8) Uani 0.1182(13) 1 d G U P A 2
H16A H 0.5923 0.8581 0.2398 0.020 Uiso 0.1182(13) 1 calc R . P A 2
C22A C 0.4801(5) 0.8232(4) 0.2482(4) 0.0178(7) Uani 0.1182(13) 1 d G U P A 2
C21A C 0.4290(4) 0.7617(5) 0.2619(4) 0.0206(8) Uani 0.1182(13) 1 d G U P A 2
C17A C 0.6130(5) 0.7607(5) 0.2997(3) 0.0151(6) Uani 0.1182(13) 1 d G U P A 2
C18A C 0.5909(5) 0.6830(5) 0.3206(2) 0.0168(6) Uani 0.1182(13) 1 d G U P A 2
C27A C 0.6414(6) 0.6438(6) 0.3697(2) 0.0218(8) Uani 0.1182(13) 1 d G U P A 2
H27A H 0.6281 0.5900 0.3832 0.026 Uiso 0.1182(13) 1 calc R . P A 2
C20A C 0.4480(4) 0.6744(5) 0.2727(3) 0.0230(5) Uani 0.1182(13) 1 d G U P A 2
H20A H 0.4057 0.6361 0.2607 0.028 Uiso 0.1182(13) 1 calc R . P A 2
C28A C 0.7102(6) 0.6838(7) 0.3984(2) 0.0256(9) Uani 0.1182(13) 1 d G U P A 2
H28A H 0.7433 0.6569 0.4314 0.031 Uiso 0.1182(13) 1 calc R . P A 2
C19A C 0.5171(4) 0.6398(5) 0.2971(2) 0.0211(5) Uani 0.1182(13) 1 d G U P A 2
H19A H 0.5182 0.5801 0.2996 0.025 Uiso 0.1182(13) 1 calc R . P A 2
C30A C 0.6814(5) 0.7992(6) 0.3289(3) 0.0180(7) Uani 0.1182(13) 1 d G U P A 2
H30A H 0.6960 0.8521 0.3148 0.022 Uiso 0.1182(13) 1 calc R . P A 2
C23A C 0.4566(6) 0.9068(4) 0.2382(5) 0.0232(10) Uani 0.1182(13) 1 d G U P A 2
H23A H 0.4925 0.9461 0.2267 0.028 Uiso 0.1182(13) 1 calc R . P A 2
C24A C 0.3820(6) 0.9340(5) 0.2444(5) 0.0290(12) Uani 0.1182(13) 1 d G U P A 2
H24A H 0.3663 0.9911 0.2385 0.035 Uiso 0.1182(13) 1 calc R . P A 2
C26A C 0.3517(5) 0.7891(6) 0.2675(4) 0.0238(10) Uani 0.1182(13) 1 d G U P A 2
H26A H 0.3146 0.7490 0.2763 0.029 Uiso 0.1182(13) 1 calc R . P A 2
C25A C 0.3301(6) 0.8712(6) 0.2603(5) 0.0290(12) Uani 0.1182(13) 1 d G U P A 2
H25A H 0.2791 0.8875 0.2659 0.035 Uiso 0.1182(13) 1 calc R . P A 2
C1A C 0.6656(4) 0.7404(4) 0.0594(3) 0.0266(5) Uani 0.1182(13) 1 d G U P A 2
H1A H 0.6894 0.7972 0.0694 0.032 Uiso 0.1182(13) 1 calc R . P A 2
C7A C 0.6050(5) 0.7490(4) 0.0030(3) 0.0255(7) Uani 0.1182(13) 1 d G U P A 2
C4A C 0.6388(4) 0.5555(4) 0.0274(2) 0.0328(6) Uani 0.1182(13) 1 d G U P A 2
H4A H 0.6393 0.4935 0.0199 0.039 Uiso 0.1182(13) 1 calc R . P A 2
C6A C 0.5585(5) 0.6807(5) -0.0219(2) 0.0282(8) Uani 0.1182(13) 1 d G U P A 2
C2A C 0.7320(4) 0.6807(5) 0.0551(3) 0.0285(7) Uani 0.1182(13) 1 d G U P A 2
C3A C 0.7182(4) 0.5936(5) 0.0432(3) 0.0294(8) Uani 0.1182(13) 1 d G U P A 2
C5A C 0.5707(4) 0.5950(4) -0.0001(2) 0.0350(7) Uani 0.1182(13) 1 d G U P A 2
H5A H 0.5293 0.5551 -0.0205 0.042 Uiso 0.1182(13) 1 calc R . P A 2
C8A C 0.5911(6) 0.8288(5) -0.0231(3) 0.0316(10) Uani 0.1182(13) 1 d G U P A 2
H8A H 0.6231 0.8749 -0.0066 0.038 Uiso 0.1182(13) 1 calc R . P A 2
C15A C 0.8093(4) 0.7116(6) 0.0648(4) 0.0355(10) Uani 0.1182(13) 1 d G U P A 2
H15A H 0.8188 0.7699 0.0722 0.043 Uiso 0.1182(13) 1 calc R . P A 2
C11A C 0.4971(6) 0.6947(6) -0.0720(2) 0.0307(9) Uani 0.1182(13) 1 d G U P A 2
H11A H 0.4646 0.6492 -0.0889 0.037 Uiso 0.1182(13) 1 calc R . P A 2
C12A C 0.7827(4) 0.5400(5) 0.0431(4) 0.0429(13) Uani 0.1182(13) 1 d G U P A 2
H12A H 0.7740 0.4814 0.0363 0.052 Uiso 0.1182(13) 1 calc R . P A 2
C9A C 0.5311(7) 0.8417(6) -0.0727(3) 0.0383(12) Uani 0.1182(13) 1 d G U P A 2
H9A H 0.5226 0.8962 -0.0900 0.046 Uiso 0.1182(13) 1 calc R . P A 2
C13A C 0.8592(4) 0.5717(7) 0.0528(4) 0.0482(14) Uani 0.1182(13) 1 d G U P A 2
H13A H 0.9024 0.5349 0.0521 0.058 Uiso 0.1182(13) 1 calc R . P A 2
C14A C 0.8728(4) 0.6573(7) 0.0636(5) 0.0458(13) Uani 0.1182(13) 1 d G U P A 2
H14A H 0.9252 0.6788 0.0701 0.055 Uiso 0.1182(13) 1 calc R . P A 2
C10A C 0.4839(7) 0.7758(7) -0.0969(3) 0.0336(10) Uani 0.1182(13) 1 d G U P A 2
H10A H 0.4423 0.7849 -0.1304 0.040 Uiso 0.1182(13) 1 calc R . P A 2
C32A C 0.6543(5) 0.8548(3) 0.1541(4) 0.0158(7) Uani 0.1182(13) 1 d G U P A 2
C33A C 0.6120(6) 0.9280(3) 0.1357(4) 0.0269(11) Uani 0.1182(13) 1 d G U P A 2
H33A H 0.5561 0.9267 0.1239 0.032 Uiso 0.1182(13) 1 calc R . P A 2
C34A C 0.6539(7) 1.0038(3) 0.1349(5) 0.0355(14) Uani 0.1182(13) 1 d G U P A 2
H34A H 0.6260 1.0545 0.1234 0.043 Uiso 0.1182(13) 1 calc R . P A 2
C35A C 0.7353(7) 1.0051(4) 0.1508(6) 0.0338(13) Uani 0.1182(13) 1 d G U P A 2
H35A H 0.7632 1.0562 0.1485 0.041 Uiso 0.1182(13) 1 calc R . P A 2
C37A C 0.7362(5) 0.8564(4) 0.1714(4) 0.0188(8) Uani 0.1182(13) 1 d G U P A 2
H37A H 0.7645 0.8062 0.1841 0.023 Uiso 0.1182(13) 1 calc R . P A 2
C36A C 0.7762(6) 0.9326(5) 0.1700(5) 0.0263(11) Uani 0.1182(13) 1 d G U P A 2
H36A H 0.8320 0.9344 0.1824 0.032 Uiso 0.1182(13) 1 calc R . P A 2
C29A C 0.7311(6) 0.7610(7) 0.3800(3) 0.0222(8) Uani 0.1182(13) 1 d G U P A 2
H29A H 0.7772 0.7887 0.4005 0.027 Uiso 0.1182(13) 1 calc R . P A 2
N2A N 0.5667(3) 0.7533(3) 0.1887(3) 0.0184(5) Uani 0.1182(13) 1 d G U P A 2
H2A H 0.5338 0.7109 0.1803 0.022 Uiso 0.1182(13) 1 calc R . P A 2
N1A N 0.6247(3) 0.7153(3) 0.1096(2) 0.0268(7) Uani 0.1182(13) 1 d G U P A 2
C34 C 0.7138(4) 0.9836(4) 0.1485(3) 0.0263(11) Uani 0.8818(13) 1 d . U P A 1
H34 H 0.7649 1.0080 0.1577 0.032 Uiso 0.8818(13) 1 calc R . P A 1
C35 C 0.6488(4) 1.0362(4) 0.1317(3) 0.0338(13) Uani 0.8818(13) 1 d . U P A 1
H35 H 0.6548 1.0955 0.1301 0.041 Uiso 0.8818(13) 1 calc R . P A 1
C37 C 0.5656(3) 0.9124(4) 0.1217(3) 0.0269(11) Uani 0.8818(13) 1 d . U P A 1
H37 H 0.5144 0.8881 0.1128 0.032 Uiso 0.8818(13) 1 calc R . P A 1
C36 C 0.5750(4) 0.9989(4) 0.1175(3) 0.0355(14) Uani 0.8818(13) 1 d . U P A 1
H36 H 0.5299 1.0332 0.1046 0.043 Uiso 0.8818(13) 1 calc R . P A 1
C44 C 0.3754(3) 0.2177(3) 0.2079(2) 0.0155(6) Uani 0.8818(12) 1 d . U P B 1
C43 C 0.3774(3) 0.2961(3) 0.1802(2) 0.0142(6) Uani 0.8818(12) 1 d . U P B 1
C68 C 0.3669(3) 0.2350(3) 0.3523(2) 0.0141(6) Uani 0.8818(12) 1 d . U P B 1
C69 C 0.3525(3) 0.1441(3) 0.3630(2) 0.0171(7) Uani 0.8818(12) 1 d . U P B 1
C70 C 0.2774(3) 0.1087(3) 0.3472(3) 0.0214(9) Uani 0.8818(12) 1 d . U P B 1
H70 H 0.2336 0.1431 0.3305 0.026 Uiso 0.8818(12) 1 calc R . P B 1
C72 C 0.3289(3) -0.0268(3) 0.3811(3) 0.0253(11) Uani 0.8818(12) 1 d . U P B 1
H72 H 0.3210 -0.0850 0.3872 0.030 Uiso 0.8818(12) 1 calc R . P B 1
C42 C 0.4355(3) 0.3610(3) 0.2016(2) 0.0180(5) Uani 0.8818(12) 1 d . U P B 1
H42 H 0.4263 0.4146 0.1781 0.022 Uiso 0.8818(12) 1 calc R . P B 1
C48 C 0.3200(3) 0.3126(4) 0.1288(2) 0.0202(8) Uani 0.8818(12) 1 d . U P B 1
H48 H 0.3192 0.3660 0.1098 0.024 Uiso 0.8818(12) 1 calc R . P B 1
C53 C 0.3042(4) 0.2713(4) 0.4392(3) 0.0283(5) Uani 0.8818(12) 1 d . U P B 1
H53 H 0.2688 0.2212 0.4305 0.034 Uiso 0.8818(12) 1 calc R . P B 1
C59 C 0.3695(4) 0.2491(4) 0.4904(3) 0.0298(8) Uani 0.8818(12) 1 d . U P B 1
C46 C 0.2652(3) 0.1738(4) 0.1320(3) 0.0239(9) Uani 0.8818(12) 1 d . U P B 1
H46 H 0.2284 0.1318 0.1151 0.029 Uiso 0.8818(12) 1 calc R . P B 1
C45 C 0.3197(3) 0.1576(3) 0.1830(2) 0.0195(8) Uani 0.8818(12) 1 d . U P B 1
H45 H 0.3195 0.1043 0.2020 0.023 Uiso 0.8818(12) 1 calc R . P B 1
C71 C 0.2665(3) 0.0237(3) 0.3558(3) 0.0249(11) Uani 0.8818(12) 1 d . U P B 1
H71 H 0.2154 -0.0002 0.3441 0.030 Uiso 0.8818(12) 1 calc R . P B 1
C74 C 0.4164(3) 0.0947(3) 0.3881(3) 0.0222(10) Uani 0.8818(12) 1 d . U P B 1
H74 H 0.4677 0.1185 0.3987 0.027 Uiso 0.8818(12) 1 calc R . P B 1
C54 C 0.2548(4) 0.3443(4) 0.4555(3) 0.0333(8) Uani 0.8818(12) 1 d . U P B 1
C47 C 0.2645(3) 0.2527(4) 0.1052(2) 0.0236(8) Uani 0.8818(12) 1 d . U P B 1
H47 H 0.2256 0.2655 0.0706 0.028 Uiso 0.8818(12) 1 calc R . P B 1
C58 C 0.4310(4) 0.3042(4) 0.5125(3) 0.0325(8) Uani 0.8818(12) 1 d . U P B 1
C62 C 0.4935(5) 0.2008(5) 0.5839(3) 0.0470(8) Uani 0.8818(12) 1 d . U P B 1
H62 H 0.5365 0.1833 0.6142 0.056 Uiso 0.8818(12) 1 calc R . P B 1
C57 C 0.4345(5) 0.3899(4) 0.4921(3) 0.0380(6) Uani 0.8818(12) 1 d . U P B 1
H57 H 0.4858 0.4115 0.4918 0.046 Uiso 0.8818(12) 1 calc R . P B 1
C73 C 0.4042(3) 0.0085(4) 0.3978(3) 0.0266(11) Uani 0.8818(12) 1 d . U P B 1
H73 H 0.4474 -0.0258 0.4158 0.032 Uiso 0.8818(12) 1 calc R . P B 1
C55 C 0.2902(4) 0.4256(5) 0.4695(3) 0.0355(9) Uani 0.8818(12) 1 d . U P B 1
C60 C 0.3676(4) 0.1699(4) 0.5173(3) 0.0341(9) Uani 0.8818(12) 1 d . U P B 1
H60 H 0.3248 0.1328 0.5034 0.041 Uiso 0.8818(12) 1 calc R . P B 1
C56 C 0.3751(4) 0.4421(5) 0.4738(3) 0.0395(7) Uani 0.8818(12) 1 d . U P B 1
H56 H 0.3888 0.4966 0.4620 0.047 Uiso 0.8818(12) 1 calc R . P B 1
C61 C 0.4277(4) 0.1448(5) 0.5642(3) 0.0406(10) Uani 0.8818(12) 1 d . U P B 1
H61 H 0.4255 0.0916 0.5830 0.049 Uiso 0.8818(12) 1 calc R . P B 1
C63 C 0.4936(4) 0.2768(5) 0.5596(3) 0.0406(11) Uani 0.8818(12) 1 d . U P B 1
H63 H 0.5363 0.3139 0.5738 0.049 Uiso 0.8818(12) 1 calc R . P B 1
C64 C 0.2429(5) 0.4909(5) 0.4828(4) 0.0504(15) Uani 0.8818(12) 1 d . U P B 1
H64 H 0.2639 0.5461 0.4895 0.060 Uiso 0.8818(12) 1 calc R . P B 1
C67 C 0.1757(4) 0.3314(5) 0.4577(3) 0.0401(12) Uani 0.8818(12) 1 d . U P B 1
H67 H 0.1524 0.2778 0.4480 0.048 Uiso 0.8818(12) 1 calc R . P B 1
C66 C 0.1302(5) 0.3978(5) 0.4742(4) 0.0472(14) Uani 0.8818(12) 1 d . U P B 1
H66 H 0.0766 0.3893 0.4772 0.057 Uiso 0.8818(12) 1 calc R . P B 1
C50 C 0.6775(3) 0.1958(4) 0.2644(3) 0.0227(9) Uani 0.8818(12) 1 d . U P B 1
H50 H 0.7323 0.1945 0.2636 0.027 Uiso 0.8818(12) 1 calc R . P B 1
C39 C 0.5149(3) 0.1981(3) 0.2656(2) 0.0178(7) Uani 0.8818(12) 1 d . U P B 1
C52 C 0.5595(3) 0.1255(4) 0.2807(3) 0.0235(10) Uani 0.8818(12) 1 d . U P B 1
H52 H 0.5345 0.0762 0.2917 0.028 Uiso 0.8818(12) 1 calc R . P B 1
C49 C 0.6354(3) 0.2689(4) 0.2501(2) 0.0191(8) Uani 0.8818(12) 1 d . U P B 1
H49 H 0.6613 0.3182 0.2404 0.023 Uiso 0.8818(12) 1 calc R . P B 1
C51 C 0.6402(3) 0.1239(4) 0.2798(3) 0.0276(11) Uani 0.8818(12) 1 d . U P B 1
H51 H 0.6696 0.0737 0.2898 0.033 Uiso 0.8818(12) 1 calc R . P B 1
C38 C 0.4276(3) 0.1985(3) 0.2679(2) 0.0166(5) Uani 0.8818(12) 1 d . U P B 1
H38 H 0.4135 0.1410 0.2803 0.020 Uiso 0.8818(12) 1 calc R . P B 1
C41 C 0.5131(3) 0.3503(3) 0.2309(2) 0.0196(5) Uani 0.8818(12) 1 d . U P B 1
H41 H 0.5492 0.3963 0.2227 0.023 Uiso 0.8818(12) 1 calc R . P B 1
C40 C 0.5541(3) 0.2705(3) 0.2500(2) 0.0158(7) Uani 0.8818(12) 1 d . U P B 1
C65 C 0.1653(5) 0.4752(5) 0.4861(3) 0.0470(8) Uani 0.8818(12) 1 d . U P B 1
H65 H 0.1345 0.5201 0.4970 0.056 Uiso 0.8818(12) 1 calc R . P B 1
C29 C 0.4941(4) 0.7749(5) -0.0779(3) 0.0383(12) Uani 0.8818(13) 1 d . U P A 1
H29 H 0.4694 0.8220 -0.0995 0.046 Uiso 0.8818(13) 1 calc R . P A 1
Fe2 Fe 0.44749(5) 0.38038(5) 0.30761(4) 0.01981(17) Uani 0.8818(12) 1 d . U P B 1
Br3 Br 0.56286(4) 0.42628(5) 0.37643(3) 0.03021(16) Uani 0.8818(12) 1 d . U P B 1
Br4 Br 0.34128(4) 0.48002(5) 0.30388(3) 0.02206(17) Uani 0.8818(12) 1 d . U P B 1
N3 N 0.4101(2) 0.2591(3) 0.31384(19) 0.0159(5) Uani 0.8818(12) 1 d . U P B 1
N2 N 0.6444(3) 0.7153(3) 0.1116(2) 0.0268(7) Uani 0.8818(13) 1 d . U P A 1
H2 H 0.6498 0.6625 0.1234 0.032 Uiso 0.8818(13) 1 calc R . P A 1
N1 N 0.5871(3) 0.7436(3) 0.1928(2) 0.0184(5) Uani 0.8818(13) 1 d . U P A 1
N4 N 0.3344(3) 0.2910(3) 0.3838(2) 0.0241(7) Uani 0.8818(12) 1 d . U P B 1
H4B H 0.3306 0.3434 0.3709 0.029 Uiso 0.8818(12) 1 calc R . P B 1
C44A C 0.3924(5) 0.2630(4) 0.5046(3) 0.0298(8) Uani 0.1182(12) 1 d . U P B 2
C43A C 0.4350(4) 0.3368(5) 0.52561(19) 0.0325(8) Uani 0.1182(12) 1 d G U P B 2
C68A C 0.3916(3) 0.2260(2) 0.3610(3) 0.0141(6) Uani 0.1182(12) 1 d G U P B 2
C69A C 0.3564(5) 0.1403(3) 0.3597(4) 0.0171(7) Uani 0.1182(12) 1 d G U P B 2
C70A C 0.4027(6) 0.0705(2) 0.3803(4) 0.0222(10) Uani 0.1182(12) 1 d G U P B 2
H70A H 0.4579 0.0764 0.3946 0.027 Uiso 0.1182(12) 1 calc R . P B 2
C72A C 0.2869(7) -0.0179(3) 0.3581(6) 0.0253(11) Uani 0.1182(12) 1 d G U P B 2
H72A H 0.2629 -0.0718 0.3575 0.030 Uiso 0.1182(12) 1 calc R . P B 2
C42A C 0.4187(4) 0.4186(4) 0.49774(18) 0.0380(6) Uani 0.1182(12) 1 d G U P B 2
H42A H 0.4566 0.4632 0.5163 0.046 Uiso 0.1182(12) 1 calc R . P B 2
C48A C 0.4967(5) 0.3306(6) 0.57604(19) 0.0406(11) Uani 0.1182(12) 1 d G U P B 2
H48A H 0.5270 0.3790 0.5898 0.049 Uiso 0.1182(12) 1 calc R . P B 2
C53A C 0.4514(4) 0.1874(3) 0.2734(3) 0.0166(5) Uani 0.1182(12) 1 d G U P B 2
H53A H 0.4549 0.1275 0.2871 0.020 Uiso 0.1182(12) 1 calc R . P B 2
C59A C 0.3820(4) 0.1955(4) 0.2231(3) 0.0155(6) Uani 0.1182(12) 1 d G U P B 2
C46A C 0.4704(7) 0.1833(6) 0.5865(3) 0.0406(10) Uani 0.1182(12) 1 d G U P B 2
H46A H 0.4819 0.1314 0.6072 0.049 Uiso 0.1182(12) 1 calc R . P B 2
C45A C 0.4098(6) 0.1878(5) 0.5362(3) 0.0341(9) Uani 0.1182(12) 1 d G U P B 2
H45A H 0.3797 0.1388 0.5231 0.041 Uiso 0.1182(12) 1 calc R . P B 2
C71A C 0.3660(7) -0.0093(3) 0.3795(5) 0.0266(11) Uani 0.1182(12) 1 d G U P B 2
H71A H 0.3967 -0.0572 0.3941 0.032 Uiso 0.1182(12) 1 calc R . P B 2
C74A C 0.2761(5) 0.1319(4) 0.3382(4) 0.0214(9) Uani 0.1182(12) 1 d G U P B 2
H74A H 0.2450 0.1799 0.3246 0.026 Uiso 0.1182(12) 1 calc R . P B 2
C54A C 0.5276(4) 0.2095(4) 0.2532(3) 0.0178(7) Uani 0.1182(12) 1 d G U P B 2
C47A C 0.5139(6) 0.2541(7) 0.6063(2) 0.0470(8) Uani 0.1182(12) 1 d G U P B 2
H47A H 0.5555 0.2510 0.6404 0.056 Uiso 0.1182(12) 1 calc R . P B 2
C58A C 0.3590(4) 0.2709(5) 0.1956(2) 0.0142(6) Uani 0.1182(12) 1 d G U P B 2
C62A C 0.2461(5) 0.2020(7) 0.1329(3) 0.0236(8) Uani 0.1182(12) 1 d G U P B 2
H62A H 0.1989 0.2043 0.1034 0.028 Uiso 0.1182(12) 1 calc R . P B 2
C57A C 0.4024(4) 0.3490(4) 0.20817(18) 0.0180(5) Uani 0.1182(12) 1 d G U P B 2
H57A H 0.3717 0.3989 0.2051 0.022 Uiso 0.1182(12) 1 calc R . P B 2
C73A C 0.2409(6) 0.0525(4) 0.3368(5) 0.0249(11) Uani 0.1182(12) 1 d G U P B 2
H73A H 0.1859 0.0463 0.3214 0.030 Uiso 0.1182(12) 1 calc R . P B 2
C55A C 0.5406(4) 0.2919(5) 0.2310(3) 0.0158(7) Uani 0.1182(12) 1 d G U P B 2
C60A C 0.3403(5) 0.1200(5) 0.2046(4) 0.0195(8) Uani 0.1182(12) 1 d G U P B 2
H60A H 0.3579 0.0678 0.2229 0.023 Uiso 0.1182(12) 1 calc R . P B 2
C56A C 0.4803(4) 0.3588(4) 0.2235(2) 0.0196(5) Uani 0.1182(12) 1 d G U P B 2
H56A H 0.4990 0.4148 0.2303 0.023 Uiso 0.1182(12) 1 calc R . P B 2
C61A C 0.2735(6) 0.1235(6) 0.1595(4) 0.0239(9) Uani 0.1182(12) 1 d G U P B 2
H61A H 0.2459 0.0732 0.1461 0.029 Uiso 0.1182(12) 1 calc R . P B 2
C63A C 0.2880(5) 0.2743(6) 0.1501(2) 0.0202(8) Uani 0.1182(12) 1 d G U P B 2
H63A H 0.2702 0.3265 0.1320 0.024 Uiso 0.1182(12) 1 calc R . P B 2
C64A C 0.6105(4) 0.3127(6) 0.2124(3) 0.0191(8) Uani 0.1182(12) 1 d G U P B 2
H64A H 0.6202 0.3681 0.1999 0.023 Uiso 0.1182(12) 1 calc R . P B 2
C67A C 0.5862(5) 0.1464(5) 0.2539(4) 0.0235(10) Uani 0.1182(12) 1 d G U P B 2
H67A H 0.5787 0.0918 0.2690 0.028 Uiso 0.1182(12) 1 calc R . P B 2
C66A C 0.6559(5) 0.1653(6) 0.2320(4) 0.0276(11) Uani 0.1182(12) 1 d G U P B 2
H66A H 0.6943 0.1229 0.2304 0.033 Uiso 0.1182(12) 1 calc R . P B 2
C50A C 0.1285(3) 0.4195(7) 0.4463(4) 0.0470(8) Uani 0.1182(12) 1 d G U P B 2
H50A H 0.0832 0.4533 0.4465 0.056 Uiso 0.1182(12) 1 calc R . P B 2
C39A C 0.2629(3) 0.3188(4) 0.4481(3) 0.0333(8) Uani 0.1182(12) 1 d G U P B 2
C52A C 0.1877(4) 0.2821(6) 0.4387(4) 0.0401(12) Uani 0.1182(12) 1 d G U P B 2
H52A H 0.1820 0.2231 0.4328 0.048 Uiso 0.1182(12) 1 calc R . P B 2
C49A C 0.2025(3) 0.4558(5) 0.4542(3) 0.0504(15) Uani 0.1182(12) 1 d G U P B 2
H49A H 0.2076 0.5151 0.4583 0.060 Uiso 0.1182(12) 1 calc R . P B 2
C51A C 0.1209(4) 0.3324(7) 0.4378(4) 0.0472(14) Uani 0.1182(12) 1 d G U P B 2
H51A H 0.0701 0.3073 0.4314 0.057 Uiso 0.1182(12) 1 calc R . P B 2
C38A C 0.3330(4) 0.2625(4) 0.4470(3) 0.0283(5) Uani 0.1182(12) 1 d G U P B 2
H38A H 0.3129 0.2036 0.4400 0.034 Uiso 0.1182(12) 1 calc R . P B 2
C41A C 0.3471(3) 0.4503(4) 0.4686(2) 0.0395(7) Uani 0.1182(12) 1 d G U P B 2
H41A H 0.3424 0.5127 0.4721 0.047 Uiso 0.1182(12) 1 calc R . P B 2
C40A C 0.2708(3) 0.4060(4) 0.4565(3) 0.0355(9) Uani 0.1182(12) 1 d G U P B 2
C65A C 0.6672(5) 0.2464(7) 0.2130(4) 0.0227(9) Uani 0.1182(12) 1 d G U P B 2
H65A H 0.7149 0.2588 0.1996 0.027 Uiso 0.1182(12) 1 calc R . P B 2
Fe2A Fe 0.4067(2) 0.4083(2) 0.39102(17) 0.01981(17) Uani 0.1182(12) 1 d G U P B 2
Br3A Br 0.3289(3) 0.4947(3) 0.3161(2) 0.0274(12) Uani 0.1182(12) 1 d G U P B 2
Br4A Br 0.5459(2) 0.4226(3) 0.3870(2) 0.03021(16) Uani 0.1182(12) 1 d G U P B 2
N3A N 0.3738(3) 0.2852(3) 0.3965(2) 0.0241(7) Uani 0.1182(12) 1 d G U P B 2
N4A N 0.4441(3) 0.2411(2) 0.3257(3) 0.0159(5) Uani 0.1182(12) 1 d G U P B 2
H4AA H 0.4756 0.2848 0.3338 0.019 Uiso 0.1182(12) 1 calc R . P B 2

loop_
_atom_site_aniso_label
_atom_site_aniso_U_11
_atom_site_aniso_U_22
_atom_site_aniso_U_33
_atom_site_aniso_U_23
_atom_site_aniso_U_13
_atom_site_aniso_U_12
Fe1 0.0231(4) 0.0160(3) 0.0294(4) -0.0011(3) 0.0101(3) -0.0037(3)
Br1 0.0209(3) 0.0194(2) 0.0307(3) 0.0027(2) 0.0125(2) -0.0022(2)
Br2 0.0273(4) 0.0329(4) 0.0456(5) -0.0111(4) 0.0006(3) -0.0040(3)
C16 0.0376(13) 0.0267(13) 0.0187(11) 0.0024(10) 0.0135(8) -0.0063(9)
C22 0.0355(12) 0.0401(14) 0.010(2) 0.0014(18) 0.0057(12) -0.0008(10)
C21 0.0388(12) 0.0408(15) 0.010(2) -0.001(2) 0.0085(12) 0.0051(10)
C17 0.0305(16) 0.0297(13) 0.0204(13) -0.0004(13) 0.0153(11) 0.0010(12)
C18 0.0312(19) 0.0317(13) 0.0238(15) -0.0019(13) 0.0105(12) -0.0001(13)
C27 0.030(2) 0.0418(17) 0.023(2) 0.0015(16) 0.0109(12) -0.0004(15)
C20 0.0411(13) 0.0314(13) 0.0259(10) -0.0089(12) 0.0066(12) 0.0064(11)
C28 0.029(2) 0.0431(18) 0.031(3) 0.0011(16) 0.0102(15) 0.0052(16)
C19 0.0436(15) 0.0293(13) 0.0286(8) -0.0057(11) -0.0019(13) -0.0009(13)
C30 0.035(3) 0.0310(14) 0.030(2) 0.0008(17) 0.0109(15) 0.0050(15)
C23 0.0361(14) 0.0552(19) 0.017(3) -0.003(2) 0.010(2) -0.0060(13)
C24 0.0337(14) 0.072(2) 0.031(3) -0.015(3) 0.003(2) -0.0012(15)
C26 0.0365(14) 0.0570(19) 0.032(3) -0.013(3) -0.002(2) 0.0104(13)
C25 0.0352(14) 0.070(2) 0.036(4) -0.010(3) 0.000(2) 0.0066(16)
C1 0.0196(11) 0.0150(11) 0.0205(12) 0.0016(10) 0.0085(9) -0.0015(10)
C7 0.0158(12) 0.0161(14) 0.0174(12) 0.0011(11) 0.0130(10) 0.0006(10)
C4 0.0212(10) 0.0173(12) 0.0340(11) 0.0060(11) 0.0145(8) -0.0008(9)
C6 0.0198(13) 0.0168(15) 0.0182(13) 0.0030(10) 0.0147(10) 0.0031(10)
C2 0.0183(10) 0.0134(12) 0.023(2) -0.0014(14) 0.0060(12) -0.0017(8)
C3 0.0176(12) 0.0150(12) 0.031(3) -0.0001(15) 0.0084(15) -0.0020(9)
C5 0.0232(12) 0.0154(13) 0.0279(8) 0.0064(9) 0.0134(8) 0.0004(8)
C8 0.0211(17) 0.0193(17) 0.0160(19) -0.0025(14) 0.0098(11) -0.0011(12)
C15 0.0210(16) 0.0140(14) 0.036(3) -0.001(2) 0.010(2) 0.0002(11)
C11 0.0300(18) 0.0252(18) 0.013(2) 0.0033(14) 0.0117(11) 0.0038(13)
C12 0.0186(14) 0.0230(14) 0.032(3) -0.004(2) 0.0111(19) -0.0014(10)
C9 0.0243(19) 0.0276(18) 0.016(2) -0.0024(16) 0.0080(12) 0.0020(14)
C13 0.0137(17) 0.028(2) 0.039(3) -0.003(2) 0.007(2) -0.0005(12)
C14 0.0220(16) 0.0243(15) 0.043(3) 0.000(2) 0.013(2) 0.0036(12)
C10 0.027(2) 0.029(2) 0.022(2) 0.0024(15) 0.0072(12) 0.0056(14)
C32 0.0219(12) 0.0178(8) 0.007(2) 0.0013(10) 0.0018(15) -0.0033(8)
C33 0.0230(12) 0.0185(13) 0.014(2) 0.0048(18) 0.0014(17) -0.0052(9)
C31 0.0203(15) 0.0176(8) 0.0182(16) -0.0001(8) 0.0064(13) -0.0033(9)
C31A 0.0203(15) 0.0176(8) 0.0182(16) -0.0001(8) 0.0064(13) -0.0033(9)
Fe1A 0.0231(4) 0.0160(3) 0.0294(4) -0.0011(3) 0.0101(3) -0.0037(3)
Br1A 0.0206(9) 0.032(3) 0.052(3) -0.023(3) 0.0026(13) -0.0017(15)
Br2A 0.0209(3) 0.0194(2) 0.0307(3) 0.0027(2) 0.0125(2) -0.0022(2)
C16A 0.0192(12) 0.012(3) 0.0212(13) 0.0016(12) 0.0087(11) -0.0017(14)
C22A 0.0183(10) 0.0134(12) 0.023(2) -0.0014(14) 0.0060(12) -0.0017(8)
C21A 0.0176(12) 0.0150(12) 0.031(3) -0.0001(15) 0.0084(15) -0.0020(9)
C17A 0.0158(12) 0.0161(14) 0.0174(12) 0.0011(11) 0.0130(10) 0.0006(10)
C18A 0.0198(13) 0.0168(15) 0.0182(13) 0.0030(10) 0.0147(10) 0.0031(10)
C27A 0.0300(18) 0.0252(18) 0.013(2) 0.0033(14) 0.0117(11) 0.0038(13)
C20A 0.0212(10) 0.0173(12) 0.0340(11) 0.0060(11) 0.0145(8) -0.0008(9)
C28A 0.027(2) 0.029(2) 0.022(2) 0.0024(15) 0.0072(12) 0.0056(14)
C19A 0.0232(12) 0.0154(13) 0.0279(8) 0.0064(9) 0.0134(8) 0.0004(8)
C30A 0.0211(17) 0.0193(17) 0.0160(19) -0.0025(14) 0.0098(11) -0.0011(12)
C23A 0.0210(16) 0.0140(14) 0.036(3) -0.001(2) 0.010(2) 0.0002(11)
C24A 0.0220(16) 0.0243(15) 0.043(3) 0.000(2) 0.013(2) 0.0036(12)
C26A 0.0186(14) 0.0230(14) 0.032(3) -0.004(2) 0.0111(19) -0.0014(10)
C25A 0.0220(16) 0.0243(15) 0.043(3) 0.000(2) 0.013(2) 0.0036(12)
C1A 0.0376(13) 0.0267(13) 0.0187(11) 0.0024(10) 0.0135(8) -0.0063(9)
C7A 0.0305(16) 0.0297(13) 0.0204(13) -0.0004(13) 0.0153(11) 0.0010(12)
C4A 0.0411(13) 0.0314(13) 0.0259(10) -0.0089(12) 0.0066(12) 0.0064(11)
C6A 0.0312(19) 0.0317(13) 0.0238(15) -0.0019(13) 0.0105(12) -0.0001(13)
C2A 0.0355(12) 0.0401(14) 0.010(2) 0.0014(18) 0.0057(12) -0.0008(10)
C3A 0.0388(12) 0.0408(15) 0.010(2) -0.001(2) 0.0085(12) 0.0051(10)
C5A 0.0436(15) 0.0293(13) 0.0286(8) -0.0057(11) -0.0019(13) -0.0009(13)
C8A 0.035(3) 0.0310(14) 0.030(2) 0.0008(17) 0.0109(15) 0.0050(15)
C15A 0.0361(14) 0.0552(19) 0.017(3) -0.003(2) 0.010(2) -0.0060(13)
C11A 0.030(2) 0.0418(17) 0.023(2) 0.0015(16) 0.0109(12) -0.0004(15)
C12A 0.0365(14) 0.0570(19) 0.032(3) -0.013(3) -0.002(2) 0.0104(13)
C9A 0.040(3) 0.0391(17) 0.035(3) 0.000(2) 0.0054(17) 0.0083(17)
C13A 0.0352(14) 0.070(2) 0.036(4) -0.010(3) 0.000(2) 0.0066(16)
C14A 0.0337(14) 0.072(2) 0.031(3) -0.015(3) 0.003(2) -0.0012(15)
C10A 0.029(2) 0.0431(18) 0.031(3) 0.0011(16) 0.0102(15) 0.0052(16)
C32A 0.0219(12) 0.0178(8) 0.007(2) 0.0013(10) 0.0018(15) -0.0033(8)
C33A 0.0248(13) 0.0211(11) 0.035(3) 0.010(2) 0.005(2) -0.0007(10)
C34A 0.0300(15) 0.0210(12) 0.057(4) 0.014(2) 0.011(2) -0.0006(11)
C35A 0.0320(15) 0.0180(14) 0.052(4) 0.006(2) 0.009(2) -0.0029(11)
C37A 0.0230(12) 0.0185(13) 0.014(2) 0.0048(18) 0.0014(17) -0.0052(9)
C36A 0.0282(14) 0.0183(13) 0.031(3) 0.004(2) 0.003(2) -0.0072(10)
C29A 0.0243(19) 0.0276(18) 0.016(2) -0.0024(16) 0.0080(12) 0.0020(14)
N2A 0.0197(16) 0.0175(8) 0.0193(11) 0.0013(8) 0.0074(10) -0.0017(8)
N1A 0.048(2) 0.0163(8) 0.0204(11) 0.0004(7) 0.0183(13) -0.0058(10)
C34 0.0282(14) 0.0183(13) 0.031(3) 0.004(2) 0.003(2) -0.0072(10)
C35 0.0320(15) 0.0180(14) 0.052(4) 0.006(2) 0.009(2) -0.0029(11)
C37 0.0248(13) 0.0211(11) 0.035(3) 0.010(2) 0.005(2) -0.0007(10)
C36 0.0300(15) 0.0210(12) 0.057(4) 0.014(2) 0.011(2) -0.0006(11)
C44 0.0159(12) 0.0157(12) 0.0171(13) 0.0001(10) 0.0083(10) 0.0015(10)
C43 0.0116(13) 0.0195(13) 0.0150(12) 0.0031(10) 0.0115(10) 0.0027(9)
C68 0.0122(16) 0.0162(8) 0.0130(18) 0.0022(9) -0.0001(12) -0.0015(9)
C69 0.0183(12) 0.0164(8) 0.017(2) 0.0024(10) 0.0044(13) -0.0027(8)
C70 0.0201(13) 0.0167(14) 0.026(3) 0.0071(19) 0.0003(17) -0.0054(10)
C72 0.0235(17) 0.0155(14) 0.037(3) 0.005(2) 0.006(2) -0.0038(12)
C42 0.0163(11) 0.0190(12) 0.0207(8) 0.0081(9) 0.0088(8) 0.0006(9)
C48 0.0176(16) 0.0287(16) 0.0161(19) 0.0016(14) 0.0073(10) 0.0057(12)
C53 0.0376(14) 0.0304(12) 0.0218(12) 0.0068(10) 0.0180(9) -0.0021(10)
C59 0.0411(18) 0.0355(14) 0.0179(14) 0.0011(13) 0.0186(12) 0.0074(12)
C46 0.021(2) 0.0283(16) 0.023(2) -0.0091(16) 0.0056(13) 0.0016(13)
C45 0.0198(18) 0.0179(14) 0.022(2) -0.0058(14) 0.0071(12) 0.0006(12)
C71 0.0240(15) 0.0158(15) 0.033(3) 0.005(2) 0.001(2) -0.0056(11)
C74 0.0195(14) 0.0160(12) 0.031(3) 0.0046(19) 0.0043(18) -0.0020(10)
C54 0.0442(12) 0.0413(14) 0.018(2) 0.0070(17) 0.0164(14) 0.0082(10)
C47 0.0207(19) 0.035(2) 0.016(2) -0.0035(14) 0.0053(12) 0.0028(13)
C58 0.0425(19) 0.0419(15) 0.0178(13) -0.0042(13) 0.0177(13) 0.0041(13)
C62 0.0504(12) 0.0568(15) 0.035(2) 0.0003(12) 0.0115(13) 0.0196(12)
C57 0.0526(15) 0.0359(14) 0.0270(9) -0.0090(11) 0.0111(10) 0.0024(13)
C73 0.0237(16) 0.0173(12) 0.038(3) 0.008(2) 0.004(2) -0.0033(12)
C55 0.0513(12) 0.0423(15) 0.018(3) -0.0024(19) 0.0203(15) 0.0088(11)
C60 0.043(2) 0.0394(17) 0.026(2) 0.0078(15) 0.0218(14) 0.0131(15)
C56 0.0531(13) 0.0361(14) 0.0329(17) -0.0096(13) 0.0176(13) 0.0075(11)
C61 0.052(2) 0.0489(18) 0.025(2) 0.0060(17) 0.0183(16) 0.0196(16)
C63 0.046(2) 0.0496(18) 0.028(2) -0.0084(16) 0.0113(15) 0.0128(16)
C64 0.0559(14) 0.0491(18) 0.050(4) -0.003(3) 0.021(2) 0.0166(12)
C67 0.0392(14) 0.0486(18) 0.034(3) 0.010(2) 0.011(2) 0.0119(12)
C66 0.0452(15) 0.0574(19) 0.041(4) 0.005(3) 0.013(2) 0.0179(14)
C50 0.0158(14) 0.0277(19) 0.024(3) -0.0009(18) 0.0026(16) 0.0002(11)
C39 0.0169(10) 0.0182(13) 0.0190(19) 0.0017(14) 0.0054(10) -0.0001(9)
C52 0.0193(14) 0.0218(16) 0.030(3) 0.0039(18) 0.0074(16) 0.0040(12)
C49 0.0151(12) 0.0246(16) 0.018(2) -0.0006(16) 0.0041(15) -0.0024(10)
C51 0.0193(15) 0.0282(17) 0.037(3) 0.006(2) 0.0087(18) 0.0055(13)
C38 0.0171(10) 0.0135(10) 0.0201(11) 0.0025(9) 0.0060(8) 0.0002(9)
C41 0.0165(10) 0.0191(13) 0.0245(12) 0.0045(11) 0.0076(8) -0.0018(8)
C40 0.0144(11) 0.0206(13) 0.012(2) 0.0026(13) 0.0008(12) -0.0021(9)
C65 0.0504(12) 0.0568(15) 0.035(2) 0.0003(12) 0.0115(13) 0.0196(12)
C29 0.040(3) 0.0391(17) 0.035(3) 0.000(2) 0.0054(17) 0.0083(17)
Fe2 0.0216(3) 0.0151(3) 0.0236(4) -0.0003(3) 0.0064(3) -0.0030(3)
Br3 0.0267(3) 0.0320(3) 0.0297(4) -0.0033(3) 0.0000(2) -0.0045(3)
Br4 0.0221(3) 0.0157(3) 0.0298(3) 0.0006(3) 0.0084(2) 0.0001(2)
N3 0.0177(15) 0.0153(8) 0.0153(12) 0.0050(8) 0.0044(10) 0.0013(7)
N2 0.048(2) 0.0163(8) 0.0204(11) 0.0004(7) 0.0183(13) -0.0058(10)
N1 0.0197(16) 0.0175(8) 0.0193(11) 0.0013(8) 0.0074(10) -0.0017(8)
N4 0.0418(18) 0.0154(8) 0.0196(13) 0.0044(9) 0.0173(14) -0.0017(10)
C44A 0.0411(18) 0.0355(14) 0.0179(14) 0.0011(13) 0.0186(12) 0.0074(12)
C43A 0.0425(19) 0.0419(15) 0.0178(13) -0.0042(13) 0.0177(13) 0.0041(13)
C68A 0.0122(16) 0.0162(8) 0.0130(18) 0.0022(9) -0.0001(12) -0.0015(9)
C69A 0.0183(12) 0.0164(8) 0.017(2) 0.0024(10) 0.0044(13) -0.0027(8)
C70A 0.0195(14) 0.0160(12) 0.031(3) 0.0046(19) 0.0043(18) -0.0020(10)
C72A 0.0235(17) 0.0155(14) 0.037(3) 0.005(2) 0.006(2) -0.0038(12)
C42A 0.0526(15) 0.0359(14) 0.0270(9) -0.0090(11) 0.0111(10) 0.0024(13)
C48A 0.046(2) 0.0496(18) 0.028(2) -0.0084(16) 0.0113(15) 0.0128(16)
C53A 0.0171(10) 0.0135(10) 0.0201(11) 0.0025(9) 0.0060(8) 0.0002(9)
C59A 0.0159(12) 0.0157(12) 0.0171(13) 0.0001(10) 0.0083(10) 0.0015(10)
C46A 0.052(2) 0.0489(18) 0.025(2) 0.0060(17) 0.0183(16) 0.0196(16)
C45A 0.043(2) 0.0394(17) 0.026(2) 0.0078(15) 0.0218(14) 0.0131(15)
C71A 0.0237(16) 0.0173(12) 0.038(3) 0.008(2) 0.004(2) -0.0033(12)
C74A 0.0201(13) 0.0167(14) 0.026(3) 0.0071(19) 0.0003(17) -0.0054(10)
C54A 0.0169(10) 0.0182(13) 0.0190(19) 0.0017(14) 0.0054(10) -0.0001(9)
C47A 0.0504(12) 0.0568(15) 0.035(2) 0.0003(12) 0.0115(13) 0.0196(12)
C58A 0.0116(13) 0.0195(13) 0.0150(12) 0.0031(10) 0.0115(10) 0.0027(9)
C62A 0.0207(19) 0.035(2) 0.016(2) -0.0035(14) 0.0053(12) 0.0028(13)
C57A 0.0163(11) 0.0190(12) 0.0207(8) 0.0081(9) 0.0088(8) 0.0006(9)
C73A 0.0240(15) 0.0158(15) 0.033(3) 0.005(2) 0.001(2) -0.0056(11)
C55A 0.0144(11) 0.0206(13) 0.012(2) 0.0026(13) 0.0008(12) -0.0021(9)
C60A 0.0198(18) 0.0179(14) 0.022(2) -0.0058(14) 0.0071(12) 0.0006(12)
C56A 0.0165(10) 0.0191(13) 0.0245(12) 0.0045(11) 0.0076(8) -0.0018(8)
C61A 0.021(2) 0.0283(16) 0.023(2) -0.0091(16) 0.0056(13) 0.0016(13)
C63A 0.0176(16) 0.0287(16) 0.0161(19) 0.0016(14) 0.0073(10) 0.0057(12)
C64A 0.0151(12) 0.0246(16) 0.018(2) -0.0006(16) 0.0041(15) -0.0024(10)
C67A 0.0193(14) 0.0218(16) 0.030(3) 0.0039(18) 0.0074(16) 0.0040(12)
C66A 0.0193(15) 0.0282(17) 0.037(3) 0.006(2) 0.0087(18) 0.0055(13)
C50A 0.0504(12) 0.0568(15) 0.035(2) 0.0003(12) 0.0115(13) 0.0196(12)
C39A 0.0442(12) 0.0413(14) 0.018(2) 0.0070(17) 0.0164(14) 0.0082(10)
C52A 0.0392(14) 0.0486(18) 0.034(3) 0.010(2) 0.011(2) 0.0119(12)
C49A 0.0559(14) 0.0491(18) 0.050(4) -0.003(3) 0.021(2) 0.0166(12)
C51A 0.0452(15) 0.0574(19) 0.041(4) 0.005(3) 0.013(2) 0.0179(14)
C38A 0.0376(14) 0.0304(12) 0.0218(12) 0.0068(10) 0.0180(9) -0.0021(10)
C41A 0.0531(13) 0.0361(14) 0.0329(17) -0.0096(13) 0.0176(13) 0.0075(11)
C40A 0.0513(12) 0.0423(15) 0.018(3) -0.0024(19) 0.0203(15) 0.0088(11)
C65A 0.0158(14) 0.0277(19) 0.024(3) -0.0009(18) 0.0026(16) 0.0002(11)
Fe2A 0.0216(3) 0.0151(3) 0.0236(4) -0.0003(3) 0.0064(3) -0.0030(3)
Br3A 0.0338(17) 0.012(2) 0.0372(18) 0.001(2) 0.009(2) 0.0094(18)
Br4A 0.0267(3) 0.0320(3) 0.0297(4) -0.0033(3) 0.0000(2) -0.0045(3)
N3A 0.0418(18) 0.0154(8) 0.0196(13) 0.0044(9) 0.0173(14) -0.0017(10)
N4A 0.0177(15) 0.0153(8) 0.0153(12) 0.0050(8) 0.0044(10) 0.0013(7)

loop_
_atom_type_symbol
_atom_type_description
_atom_type_scat_dispersion_real
_atom_type_scat_dispersion_imag
_atom_type_scat_source
C C 0.0033 0.0016 'International Tables Vol C Tables 4.2.6.8 and 6.1.1.4'
H H 0.0000 0.0000 'International Tables Vol C Tables 4.2.6.8 and 6.1.1.4'
Br Br -0.2901 2.4595 'International Tables Vol C Tables 4.2.6.8 and 6.1.1.4'
Fe Fe 0.3463 0.8444 'International Tables Vol C Tables 4.2.6.8 and 6.1.1.4'
N N 0.0061 0.0033 'International Tables Vol C Tables 4.2.6.8 and 6.1.1.4'

loop_
_geom_angle_atom_site_label_1
_geom_angle_atom_site_label_2
_geom_angle_atom_site_label_3
_geom_angle
Br1 Fe1 C5 95.97(13)
Br2 Fe1 Br1 112.90(5)
Br2 Fe1 C5 134.97(13)
C4 Fe1 Br1 122.82(14)
C4 Fe1 Br2 102.48(15)
C4 Fe1 C5 33.30(18)
N1 Fe1 Br1 113.57(13)
N1 Fe1 Br2 110.08(14)
N1 Fe1 C4 92.90(18)
N1 Fe1 C5 86.84(18)
C22 C16 H16 106.6
C17 C16 H16 106.6
C17 C16 C22 115.1(5)
N2 C16 H16 106.6
N2 C16 C22 109.5(5)
N2 C16 C17 112.0(5)
C21 C22 C16 121.1(6)
C23 C22 C16 117.9(6)
C23 C22 C21 120.9(6)
C22 C21 C20 125.0(6)
C26 C21 C22 116.0(6)
C26 C21 C20 119.0(6)
C18 C17 C16 123.0(6)
C18 C17 C30 119.2(6)
C30 C17 C16 117.7(6)
C17 C18 C27 118.4(6)
C17 C18 C19 124.6(6)
C27 C18 C19 116.9(6)
C18 C27 H27 119.2
C28 C27 C18 121.6(6)
C28 C27 H27 119.2
C21 C20 H20 115.7
C19 C20 C21 128.7(7)
C19 C20 H20 115.7
C27 C28 H28 120.5
C29 C28 C27 119.0(7)
C29 C28 H28 120.5
C18 C19 H19 116.2
C20 C19 C18 127.6(7)
C20 C19 H19 116.2
C17 C30 H30 119.7
C29 C30 C17 120.7(6)
C29 C30 H30 119.7
C22 C23 H23 119.2
C24 C23 C22 121.7(7)
C24 C23 H23 119.2
C23 C24 H24 120.7
C23 C24 C25 118.5(8)
C25 C24 H24 120.7
C21 C26 H26 119.0
C25 C26 C21 122.0(7)
C25 C26 H26 119.0
C24 C25 H25 119.6
C26 C25 C24 120.8(7)
C26 C25 H25 119.6
C7 C1 H1 107.9
C7 C1 C2 113.7(4)
C2 C1 H1 107.9
N1 C1 H1 107.9
N1 C1 C7 108.8(4)
N1 C1 C2 110.5(4)
C6 C7 C1 121.1(5)
C8 C7 C1 119.1(5)
C8 C7 C6 119.6(5)
Fe1 C4 H4 113.9
C3 C4 Fe1 101.3(4)
C3 C4 H4 113.9
C5 C4 Fe1 79.3(3)
C5 C4 H4 113.9
C5 C4 C3 126.9(5)
C7 C6 C5 123.8(5)
C11 C6 C7 118.2(5)
C11 C6 C5 118.0(5)
C3 C2 C1 123.3(5)
C3 C2 C15 117.9(5)
C15 C2 C1 118.7(5)
C2 C3 C4 124.1(5)
C2 C3 C12 119.5(5)
C12 C3 C4 116.3(5)
Fe1 C5 H5 113.6
C4 C5 Fe1 67.4(3)
C4 C5 C6 128.5(5)
C4 C5 H5 113.6
C6 C5 Fe1 109.7(3)
C6 C5 H5 113.6
C7 C8 H8 119.5
C9 C8 C7 121.0(5)
C9 C8 H8 119.5
C2 C15 H15 118.9
C14 C15 C2 122.1(5)
C14 C15 H15 118.9
C6 C11 H11 118.5
C6 C11 C10 123.0(5)
C10 C11 H11 118.5
C3 C12 H12 119.5
C13 C12 C3 121.0(5)
C13 C12 H12 119.5
C8 C9 H9 119.4
C8 C9 C10 121.3(5)
C10 C9 H9 119.4
C12 C13 H13 120.7
C14 C13 C12 118.5(5)
C14 C13 H13 120.7
C15 C14 C13 120.8(5)
C15 C14 H14 119.6
C13 C14 H14 119.6
C11 C10 H10 121.5
C9 C10 C11 116.9(5)
C9 C10 H10 121.5
C33 C32 C31 120.2(5)
C37 C32 C33 121.1(5)
C37 C32 C31 118.4(5)
C32 C33 H33 121.1
C34 C33 C32 117.8(5)
C34 C33 H33 121.1
N2 C31 C32 119.0(4)
N1 C31 C32 121.5(5)
N1 C31 N2 119.4(5)
N2A C31A C32A 118.4
N1A C31A C32A 123.0
N1A C31A N2A 118.4
Br1A Fe1A C5A 96.4
Br2A Fe1A Br1A 112.3
Br2A Fe1A C5A 135.6
C4A Fe1A Br1A 122.4
C4A Fe1A Br2A 103.6
C4A Fe1A C5A 32.7
N1A Fe1A Br1A 113.7
N1A Fe1A Br2A 110.1
N1A Fe1A C4A 92.7
N1A Fe1A C5A 86.4
C22A C16A H16A 107.0
C17A C16A H16A 107.0
C17A C16A C22A 114.9
N2A C16A H16A 107.0
N2A C16A C22A 108.8
N2A C16A C17A 111.6
C21A C22A C16A 121.8
C21A C22A C23A 122.0
C23A C22A C16A 116.2
C22A C21A C20A 125.6
C22A C21A C26A 116.5
C26A C21A C20A 117.8
C18A C17A C16A 122.3
C30A C17A C16A 118.3
C30A C17A C18A 119.4
C17A C18A C27A 119.1
C17A C18A C19A 124.7
C27A C18A C19A 116.2
C18A C27A H27A 119.8
C28A C27A C18A 120.3
C28A C27A H27A 119.8
C21A C20A H20A 115.6
C19A C20A C21A 128.8
C19A C20A H20A 115.6
C27A C28A H28A 119.4
C29A C28A C27A 121.2
C29A C28A H28A 119.4
C18A C19A H19A 116.3
C20A C19A C18A 127.4
C20A C19A H19A 116.3
C17A C30A H30A 119.2
C17A C30A C29A 121.5
C29A C30A H30A 119.2
C22A C23A H23A 119.2
C24A C23A C22A 121.6
C24A C23A H23A 119.2
C23A C24A H24A 121.8
C23A C24A C25A 116.4
C25A C24A H24A 121.8
C21A C26A H26A 119.3
C25A C26A C21A 121.3
C25A C26A H26A 119.3
C24A C25A H25A 119.0
C26A C25A C24A 122.0
C26A C25A H25A 119.0
C7A C1A H1A 107.5
C7A C1A C2A 114.9
C7A C1A N1A 108.4
C2A C1A H1A 107.5
N1A C1A H1A 107.5
N1A C1A C2A 110.8
C6A C7A C1A 121.7
C8A C7A C1A 118.6
C8A C7A C6A 119.5
Fe1A C4A H4A 114.1
C3A C4A Fe1A 100.2
C3A C4A H4A 114.1
C5A C4A Fe1A 79.9
C5A C4A H4A 114.1
C5A C4A C3A 126.5
C7A C6A C5A 123.7
C7A C6A C11A 118.9
C11A C6A C5A 117.3
C3A C2A C1A 121.6
C15A C2A C1A 118.9
C15A C2A C3A 119.5
C2A C3A C4A 124.1
C12A C3A C4A 116.7
C12A C3A C2A 119.2
Fe1A C5A H5A 113.2
C4A C5A Fe1A 67.4
C4A C5A C6A 129.8
C4A C5A H5A 113.2
C6A C5A Fe1A 109.6
C6A C5A H5A 113.2
C7A C8A H8A 119.5
C9A C8A C7A 121.1
C9A C8A H8A 119.5
C2A C15A H15A 119.8
C14A C15A C2A 120.5
C14A C15A H15A 119.8
C6A C11A H11A 119.8
C10A C11A C6A 120.3
C10A C11A H11A 119.8
C3A C12A H12A 119.7
C13A C12A C3A 120.5
C13A C12A H12A 119.7
C8A C9A H9A 119.9
C10A C9A C8A 120.1
C10A C9A H9A 119.9
C12A C13A H13A 119.8
C12A C13A C14A 120.3
C14A C13A H13A 119.8
C15A C14A H14A 120.0
C13A C14A C15A 120.0
C13A C14A H14A 120.0
C11A C10A H10A 120.0
C9A C10A C11A 120.0
C9A C10A H10A 120.0
C33A C32A C31A 122.4
C37A C32A C31A 116.4
C37A C32A C33A 120.9
C32A C33A H33A 120.7
C32A C33A C34A 118.5
C34A C33A H33A 120.7
C33A C34A H34A 119.7
C35A C34A C33A 120.6
C35A C34A H34A 119.7
C34A C35A H35A 119.9
C36A C35A C34A 120.3
C36A C35A H35A 119.9
C32A C37A H37A 120.4
C32A C37A C36A 119.2
C36A C37A H37A 120.4
C35A C36A C37A 120.4
C35A C36A H36A 119.8
C37A C36A H36A 119.8
C28A C29A C30A 118.3
C28A C29A H29A 120.8
C30A C29A H29A 120.8
C31A N2A C16A 122.6
C31A N2A H2A 118.7
C16A N2A H2A 118.7
C31A N1A Fe1A 122.9
C31A N1A C1A 119.0
C1A N1A Fe1A 118.1
C33 C34 H34 118.7
C33 C34 C35 122.6(6)
C35 C34 H34 118.7
C34 C35 H35 121.2
C36 C35 C34 117.6(6)
C36 C35 H35 121.2
C32 C37 H37 120.2
C32 C37 C36 119.5(6)
C36 C37 H37 120.2
C35 C36 C37 121.4(6)
C35 C36 H36 119.3
C37 C36 H36 119.3
C43 C44 C38 121.5(5)
C45 C44 C43 120.1(5)
C45 C44 C38 118.2(5)
C44 C43 C42 123.8(5)
C44 C43 C48 117.8(5)
C48 C43 C42 118.4(5)
N3 C68 C69 121.7(5)
N3 C68 N4 120.8(5)
N4 C68 C69 117.4(4)
C70 C69 C68 121.6(5)
C74 C69 C68 118.1(5)
C74 C69 C70 120.3(5)
C69 C70 H70 119.9
C71 C70 C69 120.2(5)
C71 C70 H70 119.9
C71 C72 H72 120.3
C71 C72 C73 119.4(5)
C73 C72 H72 120.3
C43 C42 H42 113.5
C43 C42 Fe2 110.3(3)
C41 C42 C43 127.8(5)
C41 C42 H42 113.5
C41 C42 Fe2 69.2(3)
Fe2 C42 H42 113.5
C43 C48 H48 119.4
C47 C48 C43 121.2(5)
C47 C48 H48 119.4
C59 C53 H53 107.7
C59 C53 C54 111.4(5)
C54 C53 H53 107.7
N4 C53 H53 107.7
N4 C53 C59 111.8(5)
N4 C53 C54 110.3(5)
C58 C59 C53 122.6(6)
C58 C59 C60 119.2(6)
C60 C59 C53 118.2(6)
C45 C46 H46 120.5
C45 C46 C47 119.1(5)
C47 C46 H46 120.5
C44 C45 H45 119.3
C46 C45 C44 121.4(5)
C46 C45 H45 119.3
C70 C71 H71 119.6
C72 C71 C70 120.8(5)
C72 C71 H71 119.6
C69 C74 H74 120.5
C69 C74 C73 118.9(5)
C73 C74 H74 120.5
C55 C54 C53 120.3(6)
C67 C54 C53 119.6(6)
C67 C54 C55 120.1(6)
C48 C47 C46 120.3(5)
C48 C47 H47 119.9
C46 C47 H47 119.9
C59 C58 C57 123.6(6)
C59 C58 C63 119.4(7)
C63 C58 C57 117.0(7)
C61 C62 H62 120.1
C63 C62 H62 120.1
C63 C62 C61 119.8(7)
C58 C57 H57 116.0
C56 C57 C58 127.9(7)
C56 C57 H57 116.0
C72 C73 C74 120.4(5)
C72 C73 H73 119.8
C74 C73 H73 119.8
C54 C55 C56 123.3(6)
C64 C55 C54 118.5(7)
C64 C55 C56 118.1(7)
C59 C60 H60 119.6
C61 C60 C59 120.8(7)
C61 C60 H60 119.6
C57 C56 C55 127.6(7)
C57 C56 H56 116.2
C55 C56 H56 116.2
C62 C61 H61 120.5
C60 C61 C62 119.0(7)
C60 C61 H61 120.5
C58 C63 H63 119.2
C62 C63 C58 121.6(8)
C62 C63 H63 119.2
C55 C64 H64 120.2
C65 C64 C55 119.6(8)
C65 C64 H64 120.2
C54 C67 H67 120.0
C54 C67 C66 120.0(8)
C66 C67 H67 120.0
C67 C66 H66 120.8
C65 C66 C67 118.4(7)
C65 C66 H66 120.8
C49 C50 H50 119.9
C49 C50 C51 120.3(5)
C51 C50 H50 119.9
C52 C39 C38 120.0(5)
C52 C39 C40 118.0(5)
C40 C39 C38 122.0(5)
C39 C52 H52 119.5
C39 C52 C51 121.1(5)
C51 C52 H52 119.5
C50 C49 H49 120.0
C50 C49 C40 120.0(5)
C40 C49 H49 120.0
C50 C51 C52 120.0(5)
C50 C51 H51 120.0
C52 C51 H51 120.0
C44 C38 C39 113.3(4)
C44 C38 H38 107.6
C39 C38 H38 107.6
N3 C38 C44 109.4(4)
N3 C38 C39 111.2(4)
N3 C38 H38 107.6
C42 C41 H41 113.7
C42 C41 C40 127.6(5)
C42 C41 Fe2 76.4(3)
C40 C41 H41 113.7
C40 C41 Fe2 103.6(3)
Fe2 C41 H41 113.7
C39 C40 C41 123.3(4)
C49 C40 C39 120.6(5)
C49 C40 C41 116.1(5)
C64 C65 H65 118.4
C66 C65 C64 123.2(7)
C66 C65 H65 118.4
C28 C29 C30 121.0(7)
C28 C29 H29 119.5
C30 C29 H29 119.5
C42 Fe2 Br3 126.47(12)
C42 Fe2 Br4 97.48(13)
C41 Fe2 C42 34.35(18)
C41 Fe2 Br3 94.98(14)
C41 Fe2 Br4 126.25(14)
Br3 Fe2 Br4 110.74(4)
N3 Fe2 C42 88.84(17)
N3 Fe2 C41 93.63(18)
N3 Fe2 Br3 118.42(13)
N3 Fe2 Br4 111.95(12)
C68 N3 C38 119.5(4)
C68 N3 Fe2 123.4(4)
C38 N3 Fe2 116.9(3)
C16 N2 H2 118.2
C31 N2 C16 123.7(5)
C31 N2 H2 118.2
C1 N1 Fe1 118.0(3)
C31 N1 Fe1 122.8(4)
C31 N1 C1 119.1(4)
C68 N4 C53 124.4(5)
C68 N4 H4B 117.8
C53 N4 H4B 117.8
C43A C44A C38A 121.5
C45A C44A C43A 119.3
C45A C44A C38A 119.0
C44A C43A C42A 123.4
C48A C43A C44A 118.5
C48A C43A C42A 118.0
N3A C68A C69A 121.9
N3A C68A N4A 120.0
N4A C68A C69A 118.1
C70A C69A C68A 121.1
C74A C69A C68A 118.2
C74A C69A C70A 120.7
C69A C70A H70A 120.6
C69A C70A C71A 118.9
C71A C70A H70A 120.6
C71A C72A H72A 119.9
C71A C72A C73A 120.2
C73A C72A H72A 119.9
C43A C42A H42A 113.3
C43A C42A Fe2A 110.5
C41A C42A C43A 128.2
C41A C42A H42A 113.3
C41A C42A Fe2A 69.2
Fe2A C42A H42A 113.3
C43A C48A H48A 119.5
C47A C48A C43A 121.0
C47A C48A H48A 119.5
C59A C53A H53A 108.1
C59A C53A C54A 111.4
C54A C53A H53A 108.1
N4A C53A H53A 108.1
N4A C53A C59A 112.4
N4A C53A C54A 108.6
C58A C59A C53A 122.8
C58A C59A C60A 121.2
C60A C59A C53A 116.0
C45A C46A H46A 120.0
C47A C46A H46A 120.0
C47A C46A C45A 120.0
C44A C45A H45A 119.5
C46A C45A C44A 121.1
C46A C45A H45A 119.5
C70A C71A H71A 119.7
C72A C71A C70A 120.5
C72A C71A H71A 119.7
C69A C74A H74A 120.1
C69A C74A C73A 119.8
C73A C74A H74A 120.1
C55A C54A C53A 121.3
C67A C54A C53A 119.3
C67A C54A C55A 119.3
C48A C47A H47A 120.0
C46A C47A C48A 119.9
C46A C47A H47A 120.0
C59A C58A C57A 124.4
C59A C58A C63A 119.2
C63A C58A C57A 116.4
C61A C62A H62A 120.0
C63A C62A H62A 120.0
C63A C62A C61A 120.0
C58A C57A H57A 116.2
C56A C57A C58A 127.5
C56A C57A H57A 116.2
C72A C73A H73A 120.1
C74A C73A C72A 119.8
C74A C73A H73A 120.1
C54A C55A C56A 122.9
C64A C55A C54A 121.7
C64A C55A C56A 115.3
C59A C60A H60A 120.5
C61A C60A C59A 119.0
C61A C60A H60A 120.5
C57A C56A C55A 127.0
C57A C56A H56A 116.5
C55A C56A H56A 116.5
C62A C61A H61A 119.8
C60A C61A C62A 120.5
C60A C61A H61A 119.8
C58A C63A H63A 120.0
C62A C63A C58A 120.0
C62A C63A H63A 120.0
C55A C64A H64A 121.6
C55A C64A C65A 116.8
C65A C64A H64A 121.6
C54A C67A H67A 120.2
C66A C67A C54A 119.7
C66A C67A H67A 120.2
C67A C66A H66A 120.5
C65A C66A C67A 119.0
C65A C66A H66A 120.5
C49A C50A H50A 120.3
C49A C50A C51A 119.4
C51A C50A H50A 120.3
C52A C39A C38A 118.2
C52A C39A C40A 119.7
C40A C39A C38A 122.1
C39A C52A H52A 120.0
C51A C52A C39A 120.0
C51A C52A H52A 120.0
C50A C49A H49A 119.5
C50A C49A C40A 121.0
C40A C49A H49A 119.5
C50A C51A H51A 119.7
C52A C51A C50A 120.6
C52A C51A H51A 119.7
C44A C38A C39A 113.6
C44A C38A H38A 107.7
C44A C38A N3A 108.6
C39A C38A H38A 107.7
N3A C38A C39A 111.4
N3A C38A H38A 107.7
C42A C41A H41A 113.9
C42A C41A C40A 127.0
C42A C41A Fe2A 76.6
C40A C41A H41A 113.9
C40A C41A Fe2A 103.5
Fe2A C41A H41A 113.9
C39A C40A C49A 119.4
C39A C40A C41A 123.9
C49A C40A C41A 116.7
C64A C65A H65A 118.3
C66A C65A C64A 123.3
C66A C65A H65A 118.3
C42A Fe2A Br4A 97.8
C41A Fe2A C42A 34.1
C41A Fe2A Br3A 95.9
C41A Fe2A Br4A 126.2
Br3A Fe2A C42A 127.3
Br3A Fe2A Br4A 110.2
N3A Fe2A C42A 88.6
N3A Fe2A C41A 93.5
N3A Fe2A Br3A 118.0
N3A Fe2A Br4A 112.3
C68A N3A C38A 119.6
C68A N3A Fe2A 123.3
C38A N3A Fe2A 117.0
C68A N4A C53A 122.9
C68A N4A H4AA 118.6
C53A N4A H4AA 118.6

loop_
_geom_bond_atom_site_label_1
_geom_bond_atom_site_label_2
_geom_bond_distance
Fe1 Br1 2.3974(10)
Fe1 Br2 2.3765(12)
Fe1 C4 2.333(6)
Fe1 C5 2.482(6)
Fe1 N1 2.047(4)
C16 H16 1.0000
C16 C22 1.525(9)
C16 C17 1.512(9)
C16 N2 1.487(7)
C22 C21 1.411(9)
C22 C23 1.378(9)
C21 C20 1.444(9)
C21 C26 1.410(9)
C17 C18 1.380(9)
C17 C30 1.397(9)
C18 C27 1.420(9)
C18 C19 1.445(9)
C27 H27 0.9500
C27 C28 1.384(9)
C20 H20 0.9500
C20 C19 1.342(9)
C28 H28 0.9500
C28 C29 1.349(10)
C19 H19 0.9500
C30 H30 0.9500
C30 C29 1.395(10)
C23 H23 0.9500
C23 C24 1.371(10)
C24 H24 0.9500
C24 C25 1.382(12)
C26 H26 0.9500
C26 C25 1.370(11)
C25 H25 0.9500
C1 H1 1.0000
C1 C7 1.499(7)
C1 C2 1.514(7)
C1 N1 1.495(7)
C7 C6 1.412(7)
C7 C8 1.385(7)
C4 H4 1.0000
C4 C3 1.446(7)
C4 C5 1.387(8)
C6 C5 1.476(7)
C6 C11 1.390(8)
C2 C3 1.395(7)
C2 C15 1.413(7)
C3 C12 1.417(7)
C5 H5 1.0000
C8 H8 0.9500
C8 C9 1.383(8)
C15 H15 0.9500
C15 C14 1.373(7)
C11 H11 0.9500
C11 C10 1.403(8)
C12 H12 0.9500
C12 C13 1.410(8)
C9 H9 0.9500
C9 C10 1.398(8)
C13 H13 0.9500
C13 C14 1.379(8)
C14 H14 0.9500
C10 H10 0.9500
C32 C33 1.400(7)
C32 C31 1.490(7)
C32 C37 1.371(8)
C33 H33 0.9500
C33 C34 1.384(7)
C31 N2 1.341(7)
C31 N1 1.312(6)
C31A C32A 1.4771
C31A N2A 1.3621
C31A N1A 1.3067
Fe1A Br1A 2.4128
Fe1A Br2A 2.3756
Fe1A C4A 2.3474
Fe1A C5A 2.5027
Fe1A N1A 2.0458
C16A H16A 1.0000
C16A C22A 1.5296
C16A C17A 1.5128
C16A N2A 1.4940
C22A C21A 1.3907
C22A C23A 1.3954
C21A C20A 1.4360
C21A C26A 1.4308
C17A C18A 1.4009
C17A C30A 1.3801
C18A C27A 1.4190
C18A C19A 1.4556
C27A H27A 0.9500
C27A C28A 1.3938
C20A H20A 0.9500
C20A C19A 1.3319
C28A H28A 0.9500
C28A C29A 1.3655
C19A H19A 0.9500
C30A H30A 0.9500
C30A C29A 1.4358
C23A H23A 0.9500
C23A C24A 1.3904
C24A H24A 0.9500
C24A C25A 1.4299
C26A H26A 0.9500
C26A C25A 1.3588
C25A H25A 0.9500
C1A H1A 1.0000
C1A C7A 1.4932
C1A C2A 1.5042
C1A N1A 1.5021
C7A C6A 1.4018
C7A C8A 1.4008
C4A H4A 1.0000
C4A C3A 1.4771
C4A C5A 1.3714
C6A C5A 1.4505
C6A C11A 1.4134
C2A C3A 1.4220
C2A C15A 1.3984
C3A C12A 1.4023
C5A H5A 1.0000
C8A H8A 0.9500
C8A C9A 1.3891
C15A H15A 0.9500
C15A C14A 1.3982
C11A H11A 0.9500
C11A C10A 1.4067
C12A H12A 0.9500
C12A C13A 1.3916
C9A H9A 0.9500
C9A C10A 1.3754
C13A H13A 0.9500
C13A C14A 1.3938
C14A H14A 0.9500
C10A H10A 0.9500
C32A C33A 1.3938
C32A C37A 1.3918
C33A H33A 0.9500
C33A C34A 1.4077
C34A H34A 0.9500
C34A C35A 1.3806
C35A H35A 0.9500
C35A C36A 1.3773
C37A H37A 0.9500
C37A C36A 1.3983
C36A H36A 0.9500
C29A H29A 0.9500
N2A H2A 0.8800
C34 H34 0.9500
C34 C35 1.392(9)
C35 H35 0.9500
C35 C36 1.385(9)
C37 H37 0.9500
C37 C36 1.390(8)
C36 H36 0.9500
C44 C43 1.398(7)
C44 C45 1.396(7)
C44 C38 1.509(7)
C43 C42 1.456(7)
C43 C48 1.401(7)
C68 C69 1.493(7)
C68 N3 1.307(6)
C68 N4 1.331(7)
C69 C70 1.394(7)
C69 C74 1.385(7)
C70 H70 0.9500
C70 C71 1.383(7)
C72 H72 0.9500
C72 C71 1.377(8)
C72 C73 1.399(8)
C42 H42 1.0000
C42 C41 1.386(7)
C42 Fe2 2.388(5)
C48 H48 0.9500
C48 C47 1.383(8)
C53 H53 1.0000
C53 C59 1.495(9)
C53 C54 1.526(9)
C53 N4 1.479(7)
C59 C58 1.393(10)
C59 C60 1.403(9)
C46 H46 0.9500
C46 C45 1.366(8)
C46 C47 1.392(8)
C45 H45 0.9500
C71 H71 0.9500
C74 H74 0.9500
C74 C73 1.410(7)
C54 C55 1.439(10)
C54 C67 1.390(10)
C47 H47 0.9500
C58 C57 1.444(10)
C58 C63 1.433(10)
C62 H62 0.9500
C62 C61 1.444(11)
C62 C63 1.326(11)
C57 H57 0.9500
C57 C56 1.322(10)
C73 H73 0.9500
C55 C56 1.473(10)
C55 C64 1.387(10)
C60 H60 0.9500
C60 C61 1.393(10)
C56 H56 0.9500
C61 H61 0.9500
C63 H63 0.9500
C64 H64 0.9500
C64 C65 1.378(11)
C67 H67 0.9500
C67 C66 1.409(10)
C66 H66 0.9500
C66 C65 1.374(12)
C50 H50 0.9500
C50 C49 1.375(8)
C50 C51 1.388(8)
C39 C52 1.392(7)
C39 C38 1.517(7)
C39 C40 1.413(7)
C52 H52 0.9500
C52 C51 1.396(7)
C49 H49 0.9500
C49 C40 1.402(7)
C51 H51 0.9500
C38 H38 1.0000
C38 N3 1.490(7)
C41 H41 1.0000
C41 C40 1.475(7)
C41 Fe2 2.297(5)
C65 H65 0.9500
C29 H29 0.9500
Fe2 Br3 2.3944(11)
Fe2 Br4 2.4111(11)
Fe2 N3 2.046(4)
N2 H2 0.8800
N4 H4B 0.8800
C44A C43A 1.4170
C44A C45A 1.3964
C44A C38A 1.4954
C43A C42A 1.4501
C43A C48A 1.4063
C68A C69A 1.4890
C68A N3A 1.3119
C68A N4A 1.3404
C69A C70A 1.3930
C69A C74A 1.3842
C70A H70A 0.9500
C70A C71A 1.4165
C72A H72A 0.9500
C72A C71A 1.3650
C72A C73A 1.4031
C42A H42A 1.0000
C42A C41A 1.3780
C42A Fe2A 2.3898
C48A H48A 0.9500
C48A C47A 1.3985
C53A H53A 1.0000
C53A C59A 1.4923
C53A C54A 1.5138
C53A N4A 1.4827
C59A C58A 1.3733
C59A C60A 1.4210
C46A H46A 0.9500
C46A C45A 1.3932
C46A C47A 1.3786
C45A H45A 0.9500
C71A H71A 0.9500
C74A H74A 0.9500
C74A C73A 1.3976
C54A C55A 1.4362
C54A C67A 1.4217
C47A H47A 0.9500
C58A C57A 1.4482
C58A C63A 1.4434
C62A H62A 0.9500
C62A C61A 1.4258
C62A C63A 1.3734
C57A H57A 0.9500
C57A C56A 1.3316
C73A H73A 0.9500
C55A C56A 1.4743
C55A C64A 1.3898
C60A H60A 0.9500
C60A C61A 1.3873
C56A H56A 0.9500
C61A H61A 0.9500
C63A H63A 0.9500
C64A H64A 0.9500
C64A C65A 1.4371
C67A H67A 0.9500
C67A C66A 1.4177
C66A H66A 0.9500
C66A C65A 1.3849
C50A H50A 0.9500
C50A C49A 1.3813
C50A C51A 1.3997
C39A C52A 1.4014
C39A C38A 1.5083
C39A C40A 1.4023
C52A H52A 0.9500
C52A C51A 1.3984
C49A H49A 0.9500
C49A C40A 1.4106
C51A H51A 0.9500
C38A H38A 1.0000
C38A N3A 1.4968
C41A H41A 1.0000
C41A C40A 1.4725
C41A Fe2A 2.2966
C65A H65A 0.9500
Fe2A Br3A 2.3864
Fe2A Br4A 2.4306
Fe2A N3A 2.0465
N4A H4AA 0.8800

loop_
_geom_torsion_atom_site_label_1
_geom_torsion_atom_site_label_2
_geom_torsion_atom_site_label_3
_geom_torsion_atom_site_label_4
_geom_torsion
Fe1 C4 C3 C2 -56.7(6)
Fe1 C4 C3 C12 125.3(5)
Fe1 C4 C5 C6 97.8(6)
C16 C22 C21 C20 -1.0(9)
C16 C22 C21 C26 177.2(5)
C16 C22 C23 C24 -176.4(6)
C16 C17 C18 C27 175.2(5)
C16 C17 C18 C19 -7.6(9)
C16 C17 C30 C29 -176.7(6)
C22 C16 C17 C18 60.1(7)
C22 C16 C17 C30 -120.9(6)
C22 C16 N2 C31 133.4(6)
C22 C21 C20 C19 32.1(10)
C22 C21 C26 C25 -0.5(10)
C22 C23 C24 C25 -0.9(11)
C21 C22 C23 C24 3.8(10)
C21 C20 C19 C18 0.8(11)
C21 C26 C25 C24 3.3(12)
C17 C16 C22 C21 -54.1(7)
C17 C16 C22 C23 126.1(6)
C17 C16 N2 C31 -97.7(7)
C17 C18 C27 C28 3.0(9)
C17 C18 C19 C20 -29.0(11)
C17 C30 C29 C28 0.2(10)
C18 C17 C30 C29 2.3(9)
C18 C27 C28 C29 -0.6(9)
C27 C18 C19 C20 148.3(7)
C27 C28 C29 C30 -1.1(10)
C20 C21 C26 C25 177.8(7)
C19 C18 C27 C28 -174.5(6)
C30 C17 C18 C27 -3.8(8)
C30 C17 C18 C19 173.5(6)
C23 C22 C21 C20 178.8(6)
C23 C22 C21 C26 -3.0(9)
C23 C24 C25 C26 -2.6(12)
C26 C21 C20 C19 -146.0(7)
C1 C7 C6 C5 -7.7(7)
C1 C7 C6 C11 173.2(4)
C1 C7 C8 C9 -174.0(5)
C1 C2 C3 C4 5.8(9)
C1 C2 C3 C12 -176.3(5)
C1 C2 C15 C14 177.6(6)
C7 C1 C2 C3 -62.4(7)
C7 C1 C2 C15 119.3(5)
C7 C1 N1 Fe1 75.9(4)
C7 C1 N1 C31 -106.8(5)
C7 C6 C5 Fe1 46.7(5)
C7 C6 C5 C4 -29.6(8)
C7 C6 C11 C10 1.0(8)
C7 C8 C9 C10 0.5(8)
C4 C3 C12 C13 176.7(6)
C6 C7 C8 C9 1.2(7)
C6 C11 C10 C9 0.6(8)
C2 C1 C7 C6 62.5(6)
C2 C1 C7 C8 -122.4(5)
C2 C1 N1 Fe1 -49.5(5)
C2 C1 N1 C31 127.8(5)
C2 C3 C12 C13 -1.4(9)
C2 C15 C14 C13 -1.2(10)
C3 C4 C5 Fe1 -96.1(6)
C3 C4 C5 C6 1.7(10)
C3 C2 C15 C14 -0.8(9)
C3 C12 C13 C14 -0.6(9)
C5 C4 C3 C2 28.3(10)
C5 C4 C3 C12 -149.7(6)
C5 C6 C11 C10 -178.2(5)
C8 C7 C6 C5 177.3(5)
C8 C7 C6 C11 -1.9(7)
C8 C9 C10 C11 -1.4(8)
C15 C2 C3 C4 -175.9(6)
C15 C2 C3 C12 2.1(8)
C11 C6 C5 Fe1 -134.1(4)
C11 C6 C5 C4 149.5(6)
C12 C13 C14 C15 1.9(10)
C32 C33 C34 C35 0.0(9)
C32 C31 N2 C16 -17.4(8)
C32 C31 N1 Fe1 168.1(4)
C32 C31 N1 C1 -9.1(8)
C32 C37 C36 C35 -1.8(11)
C33 C32 C31 N2 -70.5(7)
C33 C32 C31 N1 106.3(6)
C33 C32 C37 C36 0.5(9)
C33 C34 C35 C36 -1.2(10)
C31 C32 C33 C34 -173.7(5)
C31 C32 C37 C36 174.7(6)
C31A C32A C33A C34A -173.5
C31A C32A C37A C36A 173.7
Fe1A C4A C3A C2A -58.2
Fe1A C4A C3A C12A 125.1
Fe1A C4A C5A C6A 97.2
C16A C22A C21A C20A -1.5
C16A C22A C21A C26A 176.5
C16A C22A C23A C24A -175.4
C16A C17A C18A C27A 175.1
C16A C17A C18A C19A -7.7
C16A C17A C30A C29A -177.4
C22A C16A C17A C18A 59.5
C22A C16A C17A C30A -122.5
C22A C16A N2A C31A 133.9
C22A C21A C20A C19A 32.1
C22A C21A C26A C25A -0.8
C22A C23A C24A C25A -1.5
C21A C22A C23A C24A 3.4
C21A C20A C19A C18A 1.5
C21A C26A C25A C24A 2.6
C17A C16A C22A C21A -53.7
C17A C16A C22A C23A 125.1
C17A C16A N2A C31A -98.2
C17A C18A C27A C28A 2.7
C17A C18A C19A C20A -29.3
C17A C30A C29A C28A 1.8
C18A C17A C30A C29A 0.6
C18A C27A C28A C29A -0.3
C27A C18A C19A C20A 148.0
C27A C28A C29A C30A -1.9
C20A C21A C26A C25A 177.4
C19A C18A C27A C28A -174.7
C30A C17A C18A C27A -2.8
C30A C17A C18A C19A 174.3
C23A C22A C21A C20A 179.7
C23A C22A C21A C26A -2.2
C23A C24A C25A C26A -1.5
C26A C21A C20A C19A -145.9
C1A C7A C6A C5A -7.3
C1A C7A C6A C11A 174.0
C1A C7A C8A C9A -174.8
C1A C2A C3A C4A 7.0
C1A C2A C3A C12A -176.4
C1A C2A C15A C14A 177.4
C7A C1A C2A C3A -62.4
C7A C1A C2A C15A 119.4
C7A C1A N1A C31A -106.6
C7A C1A N1A Fe1A 75.2
C7A C6A C5A Fe1A 47.2
C7A C6A C5A C4A -29.2
C7A C6A C11A C10A 1.1
C7A C8A C9A C10A 0.3
C4A C3A C12A C13A 175.0
C6A C7A C8A C9A 1.1
C6A C11A C10A C9A 0.3
C2A C1A C7A C6A 62.9
C2A C1A C7A C8A -121.3
C2A C1A N1A C31A 126.4
C2A C1A N1A Fe1A -51.7
C2A C3A C12A C13A -1.9
C2A C15A C14A C13A -0.2
C3A C4A C5A Fe1A -95.3
C3A C4A C5A C6A 1.9
C3A C2A C15A C14A -0.9
C3A C12A C13A C14A 0.8
C5A C4A C3A C2A 26.7
C5A C4A C3A C12A -150.0
C5A C6A C11A C10A -177.6
C8A C7A C6A C5A 176.9
C8A C7A C6A C11A -1.8
C8A C9A C10A C11A -1.0
C15A C2A C3A C4A -174.7
C15A C2A C3A C12A 1.9
C11A C6A C5A Fe1A -134.1
C11A C6A C5A C4A 149.5
C12A C13A C14A C15A 0.2
C32A C31A N2A C16A -17.8
C32A C31A N1A Fe1A 170.4
C32A C31A N1A C1A -7.7
C32A C33A C34A C35A 1.4
C32A C37A C36A C35A -1.0
C33A C32A C37A C36A -0.3
C33A C34A C35A C36A -2.6
C34A C35A C36A C37A 2.4
C37A C32A C33A C34A 0.1
N2A C31A C32A C33A -70.2
N2A C31A C32A C37A 115.9
N2A C31A N1A Fe1A -14.5
N2A C31A N1A C1A 167.5
N2A C16A C22A C21A 72.3
N2A C16A C22A C23A -108.9
N2A C16A C17A C18A -65.1
N2A C16A C17A C30A 112.9
N1A C31A C32A C33A 104.9
N1A C31A C32A C37A -69.0
N1A C31A N2A C16A 166.8
N1A C1A C7A C6A -61.7
N1A C1A C7A C8A 114.1
N1A C1A C2A C3A 61.0
N1A C1A C2A C15A -117.3
C34 C35 C36 C37 2.1(11)
C37 C32 C33 C34 0.4(8)
C37 C32 C31 N2 115.2(6)
C37 C32 C31 N1 -68.0(7)
C44 C43 C42 C41 31.3(8)
C44 C43 C42 Fe2 -47.6(5)
C44 C43 C48 C47 -1.7(7)
C44 C38 N3 C68 102.4(5)
C44 C38 N3 Fe2 -72.0(4)
C43 C44 C45 C46 -1.1(7)
C43 C44 C38 C39 -65.3(6)
C43 C44 C38 N3 59.4(6)
C43 C42 C41 C40 -3.4(9)
C43 C42 C41 Fe2 -100.2(5)
C43 C48 C47 C46 -0.8(8)
C68 C69 C70 C71 177.7(5)
C68 C69 C74 C73 -179.1(5)
C69 C68 N3 C38 16.8(7)
C69 C68 N3 Fe2 -169.2(4)
C69 C68 N4 C53 17.4(8)
C69 C70 C71 C72 1.5(9)
C69 C74 C73 C72 1.3(9)
C70 C69 C74 C73 -0.4(9)
C42 C43 C48 C47 178.2(5)
C42 C41 C40 C39 -29.0(9)
C42 C41 C40 C49 148.9(5)
C48 C43 C42 C41 -148.6(5)
C48 C43 C42 Fe2 132.4(4)
C53 C59 C58 C57 5.4(9)
C53 C59 C58 C63 -176.8(5)
C53 C59 C60 C61 178.5(5)
C53 C54 C55 C56 -4.9(9)
C53 C54 C55 C64 178.5(6)
C53 C54 C67 C66 178.3(6)
C59 C53 C54 C55 62.8(7)
C59 C53 C54 C67 -116.1(7)
C59 C53 N4 C68 68.2(7)
C59 C58 C57 C56 33.0(10)
C59 C58 C63 C62 -1.9(9)
C59 C60 C61 C62 -1.5(9)
C45 C44 C43 C42 -177.3(5)
C45 C44 C43 C48 2.6(7)
C45 C44 C38 C39 120.3(5)
C45 C44 C38 N3 -115.0(5)
C45 C46 C47 C48 2.4(8)
C71 C72 C73 C74 -0.8(10)
C74 C69 C70 C71 -1.0(9)
C54 C53 C59 C58 -64.3(7)
C54 C53 C59 C60 114.8(6)
C54 C53 N4 C68 -167.2(5)
C54 C55 C56 C57 -32.5(11)
C54 C55 C64 C65 4.3(11)
C54 C67 C66 C65 2.1(11)
C47 C46 C45 C44 -1.5(8)
C58 C59 C60 C61 -2.4(9)
C58 C57 C56 C55 -0.1(12)
C57 C58 C63 C62 176.0(6)
C73 C72 C71 C70 -0.6(10)
C55 C54 C67 C66 -0.7(10)
C55 C64 C65 C66 -2.9(12)
C60 C59 C58 C57 -173.7(6)
C60 C59 C58 C63 4.2(8)
C56 C55 C64 C65 -172.5(7)
C61 C62 C63 C58 -2.1(10)
C63 C58 C57 C56 -144.8(7)
C63 C62 C61 C60 3.8(10)
C64 C55 C56 C57 144.2(8)
C67 C54 C55 C56 174.1(6)
C67 C54 C55 C64 -2.5(10)
C67 C66 C65 C64 -0.3(12)
C50 C49 C40 C39 1.3(8)
C50 C49 C40 C41 -176.7(5)
C39 C52 C51 C50 0.7(9)
C39 C38 N3 C68 -131.7(5)
C39 C38 N3 Fe2 53.9(5)
C52 C39 C38 C44 -119.8(6)
C52 C39 C38 N3 116.5(5)
C52 C39 C40 C49 -0.3(8)
C52 C39 C40 C41 177.5(5)
C49 C50 C51 C52 0.3(9)
C51 C50 C49 C40 -1.3(9)
C38 C44 C43 C42 8.4(7)
C38 C44 C43 C48 -171.7(4)
C38 C44 C45 C46 173.4(5)
C38 C39 C52 C51 -179.0(5)
C38 C39 C40 C49 178.0(5)
C38 C39 C40 C41 -4.2(8)
C40 C39 C52 C51 -0.6(9)
C40 C39 C38 C44 61.9(7)
C40 C39 C38 N3 -61.8(6)
Fe2 C42 C41 C40 96.8(5)
Fe2 C41 C40 C39 54.2(6)
Fe2 C41 C40 C49 -127.9(4)
N3 C68 C69 C70 -113.8(6)
N3 C68 C69 C74 64.9(7)
N3 C68 N4 C53 -162.1(5)
N2 C16 C22 C21 73.1(7)
N2 C16 C22 C23 -106.7(6)
N2 C16 C17 C18 -65.8(7)
N2 C16 C17 C30 113.2(6)
N2 C31 N1 Fe1 -15.1(7)
N2 C31 N1 C1 167.8(5)
N1 C1 C7 C6 -61.1(6)
N1 C1 C7 C8 114.0(5)
N1 C1 C2 C3 60.2(7)
N1 C1 C2 C15 -118.1(5)
N1 C31 N2 C16 165.7(5)
N4 C68 C69 C70 66.7(7)
N4 C68 C69 C74 -114.6(6)
N4 C68 N3 C38 -163.7(5)
N4 C68 N3 Fe2 10.3(7)
N4 C53 C59 C58 59.6(7)
N4 C53 C59 C60 -121.3(6)
N4 C53 C54 C55 -61.9(8)
N4 C53 C54 C67 119.1(6)
C44A C43A C42A C41A 31.6
C44A C43A C42A Fe2A -47.6
C44A C43A C48A C47A -2.2
C44A C38A N3A C68A 102.5
C44A C38A N3A Fe2A -72.8
C43A C44A C45A C46A -2.6
C43A C44A C38A C39A -64.3
C43A C44A C38A N3A 60.3
C43A C42A C41A C40A -3.2
C43A C42A C41A Fe2A -100.2
C43A C48A C47A C46A 0.4
C68A C69A C70A C71A 178.3
C68A C69A C74A C73A -179.4
C69A C68A N3A C38A 14.7
C69A C68A N3A Fe2A -170.2
C69A C68A N4A C53A 18.5
C69A C70A C71A C72A 1.1
C69A C74A C73A C72A 1.2
C70A C69A C74A C73A -0.5
C42A C43A C48A C47A 177.9
C42A C41A C40A C39A -29.4
C42A C41A C40A C49A 149.7
C48A C43A C42A C41A -148.5
C48A C43A C42A Fe2A 132.3
C53A C59A C58A C57A 5.7
C53A C59A C58A C63A -175.7
C53A C59A C60A C61A 177.7
C53A C54A C55A C56A -3.2
C53A C54A C55A C64A 179.9
C53A C54A C67A C66A 176.6
C59A C53A C54A C55A 61.5
C59A C53A C54A C67A -116.0
C59A C53A N4A C68A 69.6
C59A C58A C57A C56A 32.8
C59A C58A C63A C62A -2.7
C59A C60A C61A C62A -1.4
C45A C44A C43A C42A -176.8
C45A C44A C43A C48A 3.3
C45A C44A C38A C39A 120.0
C45A C44A C38A N3A -115.5
C45A C46A C47A C48A 0.4
C71A C72A C73A C74A -0.8
C74A C69A C70A C71A -0.7
C54A C53A C59A C58A -63.9
C54A C53A C59A C60A 116.0
C54A C53A N4A C68A -166.6
C54A C55A C56A C57A -33.3
C54A C55A C64A C65A 3.6
C54A C67A C66A C65A 3.1
C47A C46A C45A C44A 0.7
C58A C59A C60A C61A -2.3
C58A C57A C56A C55A 0.2
C57A C58A C63A C62A 176.0
C73A C72A C71A C70A -0.4
C55A C54A C67A C66A -0.9
C55A C64A C65A C66A -1.3
C60A C59A C58A C57A -174.2
C60A C59A C58A C63A 4.4
C56A C55A C64A C65A -173.5
C61A C62A C63A C58A -1.0
C63A C58A C57A C56A -145.8
C63A C62A C61A C60A 3.0
C64A C55A C56A C57A 143.7
C67A C54A C55A C56A 174.3
C67A C54A C55A C64A -2.6
C67A C66A C65A C64A -2.0
C50A C49A C40A C39A 2.5
C50A C49A C40A C41A -176.6
C39A C52A C51A C50A 0.0
C39A C38A N3A C68A -131.7
C39A C38A N3A Fe2A 53.0
C52A C39A C38A C44A -120.2
C52A C39A C38A N3A 116.7
C52A C39A C40A C49A -1.0
C52A C39A C40A C41A 178.0
C49A C50A C51A C52A 1.4
C51A C50A C49A C40A -2.7
C38A C44A C43A C42A 7.5
C38A C44A C43A C48A -172.4
C38A C44A C45A C46A 173.2
C38A C39A C52A C51A -178.4
C38A C39A C40A C49A 177.0
C38A C39A C40A C41A -3.9
C40A C39A C52A C51A -0.2
C40A C39A C38A C44A 61.7
C40A C39A C38A N3A -61.4
Fe2A C42A C41A C40A 97.0
Fe2A C41A C40A C39A 53.9
Fe2A C41A C40A C49A -127.0
N3A C68A C69A C70A -112.6
N3A C68A C69A C74A 66.3
N3A C68A N4A C53A -163.0
N4A C68A C69A C70A 65.8
N4A C68A C69A C74A -115.2
N4A C68A N3A C38A -163.7
N4A C68A N3A Fe2A 11.3
N4A C53A C59A C58A 58.2
N4A C53A C59A C60A -121.8
N4A C53A C54A C55A -62.8
N4A C53A C54A C67A 119.7
